data_7123354
loop_
_publ_author_name
'Wang, Xiao-Ning'
'Li, Jiangli'
'Zhao, Yu-Meng'
'Pang, Jiandong'
'Li, Bao'
'Zhang, Tianle'
'Zhou, Hong-Cai'

_publ_section_title
;
 Structural Regulation of Zinc-Porphyrin Frameworks via the Auxiliary
 Nitrogen-containing Ligands towards the Selective Adsorption of Cationic
 Dyes
;
_journal_name_full 'Chemical Communications'
_journal_paper_doi 10.1039/C9CC02405K
_journal_year 2019
_chemical_formula_moiety 'C154 H84 N22 O28 Zn9'
_chemical_formula_sum 'C154 H84 N22 O28 Zn9'
_chemical_formula_weight 3278.76
_space_group_crystal_system triclinic
_space_group_IT_number 2
_space_group_name_Hall '-P 1'
_space_group_name_H-M_alt 'P -1'
_symmetry_space_group_name_Hall '-P 1'
_symmetry_space_group_name_H-M 'P -1'
_atom_sites_solution_hydrogens mixed
_atom_sites_solution_primary direct
_audit_creation_date 2018-06-07
_audit_creation_method
;
Olex2 1.2
(compiled 2017.03.28 svn.r3405 for OlexSys, GUI svn.r5335)
;
_audit_update_record
;
2018-06-12 deposited with the CCDC.    2019-04-29 downloaded from the CCDC.
;
_cell_angle_alpha 90.284(3)
_cell_angle_beta 92.982(3)
_cell_angle_gamma 98.728(3)
_cell_formula_units_Z 2
_cell_length_a 25.4598(13)
_cell_length_b 26.2974(14)
_cell_length_c 31.8554(17)
_cell_measurement_reflns_used 9725
_cell_measurement_temperature 293(2)
_cell_measurement_theta_max 59.16
_cell_measurement_theta_min 2.25
_cell_volume 21050.7(19)
_computing_molecular_graphics 'Olex2 (Dolomanov et al., 2009)'
_computing_publication_material 'Olex2 (Dolomanov et al., 2009)'
_computing_structure_refinement 'ShelXL (Sheldrick, 2015)'
_computing_structure_solution 'SIR2004 (Burla et al., 2007)'
_diffrn_ambient_temperature 293(2)
_diffrn_measured_fraction_theta_full 0.975
_diffrn_measured_fraction_theta_max 0.975
_diffrn_measurement_device_type 'Bruker APEX-II CCD'
_diffrn_measurement_method '\f and \w scans'
_diffrn_radiation_type CuK\a
_diffrn_radiation_wavelength 1.54178
_diffrn_reflns_av_R_equivalents 0.1168
_diffrn_reflns_av_unetI/netI 0.0917
_diffrn_reflns_Laue_measured_fraction_full 0.975
_diffrn_reflns_Laue_measured_fraction_max 0.975
_diffrn_reflns_limit_h_max 28
_diffrn_reflns_limit_h_min -28
_diffrn_reflns_limit_k_max 29
_diffrn_reflns_limit_k_min -29
_diffrn_reflns_limit_l_max 35
_diffrn_reflns_limit_l_min -35
_diffrn_reflns_number 493538
_diffrn_reflns_point_group_measured_fraction_full 0.975
_diffrn_reflns_point_group_measured_fraction_max 0.975
_diffrn_reflns_theta_full 59.389
_diffrn_reflns_theta_max 59.389
_diffrn_reflns_theta_min 2.181
_diffrn_standards_number 0
_exptl_absorpt_coefficient_mu 0.787
_exptl_absorpt_correction_type none
_exptl_crystal_colour violet
_exptl_crystal_colour_primary violet
_exptl_crystal_density_diffrn 0.517
_exptl_crystal_description block
_exptl_crystal_F_000 3312
_exptl_crystal_size_max 0.12
_exptl_crystal_size_mid 0.1
_exptl_crystal_size_min 0.07
_refine_diff_density_max 1.516
_refine_diff_density_min -0.801
_refine_diff_density_rms 0.075
_refine_ls_extinction_method none
_refine_ls_goodness_of_fit_ref 1.084
_refine_ls_hydrogen_treatment constr
_refine_ls_matrix_type full
_refine_ls_number_parameters 1920
_refine_ls_number_reflns 59837
_refine_ls_number_restraints 12
_refine_ls_restrained_S_all 1.086
_refine_ls_R_factor_all 0.1374
_refine_ls_R_factor_gt 0.0897
_refine_ls_shift/su_max 0.003
_refine_ls_shift/su_mean 0.000
_refine_ls_structure_factor_coef Fsqd
_refine_ls_weighting_details 'w=1/[\s^2^(Fo^2^)+(0.1389P)^2^+7.8417P] where P=(Fo^2^+2Fc^2^)/3'
_refine_ls_weighting_scheme calc
_refine_ls_wR_factor_gt 0.2400
_refine_ls_wR_factor_ref 0.2594
_reflns_Friedel_coverage 0.000
_reflns_number_gt 36848
_reflns_number_total 59837
_reflns_threshold_expression 'I > 2\s(I)'
_cod_data_source_file c9cc02405k2.cif
_cod_data_source_block p_sq_d
_cod_database_code 7123354
_shelx_shelxl_version_number 2014/7
_shelx_space_group_comment
;
The symmetry employed for this shelxl refinement is uniquely defined
by the following loop, which should always be used as a source of
symmetry information in preference to the above space-group names.
They are only intended as comments.
;
_olex2_refinement_description
;
1. Fixed Uiso
 At 1.2 times of:
  All C(H) groups, All N(H,H) groups
 At 1.5 times of:
  All O(H,H) groups
2. Uiso/Uaniso restraints and constraints
Uanis(N10) \\sim Ueq: with sigma of 0.01 and sigma for terminal atoms of 0.02
Uanis(C152) \\sim Ueq: with sigma of 0.01 and sigma for terminal atoms of 0.02
3.a Rotating group:
 O25(H25A,H25B), O26(H26A,H26B)
3.b Aromatic/amide H refined with riding coordinates:
 C82(H82), C95(H95), C142(H142), C94(H94), C71(H71), C145(H145), C107(H107),
 C118(H118), C143(H143), C83(H83), C59(H59), C136(H136), C150(H150), C58(H58),
 C119(H119), C70(H70), C106(H106), C131(H131), C130(H130), C47(H47), C124(H124),
  C102(H102), C103(H103), C100(H100), C91(H91), C99(H99), C139(H139), C88(H88),
 C111(H111), C138(H138), C127(H127), C90(H90), C114(H114), C115(H115), C76(H76),
  C112(H112), C10(H10), C66(H66), C123(H123), C64(H64), C135(H135), C87(H87),
 C79(H79), C54(H54), C51(H51), C3(H3), C75(H75), C126(H126), C63(H63), C28(H28),
  C148(H148), C35(H35), C42(H42), C27(H27), C46(H46), C52(H52), C22(H22),
 C78(H78), C31(H31), C152(H152), C67(H67), C34(H34), C55(H55), C30(H30),
 C15(H15), C43(H43), C11(H11), C19(H19), C39(H39), C6(H6), C4(H4), C16(H16),
 C23(H23), C18(H18), C7(H7), C40(H40)
3.c X=CH2 refined with riding coordinates:
 N5(H5A,H5B), N10(H10A,H10B)
;
_olex2_submission_special_instructions 'No special instructions were received'

loop_
_space_group_symop_operation_xyz
'x, y, z'
'-x, -y, -z'

loop_
_atom_site_label
_atom_site_type_symbol
_atom_site_fract_x
_atom_site_fract_y
_atom_site_fract_z
_atom_site_U_iso_or_equiv
_atom_site_adp_type
_atom_site_occupancy
_atom_site_site_symmetry_order
_atom_site_calc_flag
_atom_site_refinement_flags_posn
_atom_site_refinement_flags_adp
Zn4 Zn 0.89506(2) 1.13181(2) 0.82260(2) 0.03871(18) Uani 1 1 d . .
Zn7 Zn 0.71246(6) 0.78518(5) 0.48409(4) 0.1610(7) Uani 1 1 d . .
Zn9 Zn 0.95762(2) 1.55271(2) 0.94627(2) 0.03416(18) Uani 1 1 d . .
Zn6 Zn 1.02198(2) 1.99485(2) 1.04408(2) 0.03548(18) Uani 1 1 d . .
Zn2 Zn 0.38529(2) 0.62114(2) 0.82060(2) 0.03820(18) Uani 1 1 d . .
Zn5 Zn 0.50610(2) 1.48094(2) 1.04341(2) 0.03459(18) Uani 1 1 d . .
Zn8 Zn 0.43374(3) 1.07052(3) 0.87563(4) 0.0901(4) Uani 1 1 d . .
Zn1 Zn 0.44101(3) 0.57470(3) 0.73671(2) 0.0554(2) Uani 1 1 d . .
Zn3 Zn 0.93744(3) 1.07585(3) 0.73729(2) 0.0634(2) Uani 1 1 d . .
O23 O 1.00569(13) 1.92088(11) 1.02231(12) 0.0473(9) Uani 1 1 d . .
O14 O 0.48449(15) 1.44092(13) 0.94579(12) 0.0561(10) Uani 1 1 d . .
O17 O 0.58455(12) 1.49031(14) 1.02932(13) 0.0522(10) Uani 1 1 d . .
O16 O 0.05788(13) 1.00878(15) 0.94908(12) 0.0601(11) Uani 1 1 d . .
O9 O 0.40642(14) 0.69530(13) 0.82847(11) 0.0490(9) Uani 1 1 d . .
O28 O 0.38612(13) 0.60913(11) 0.75919(10) 0.0477(9) Uani 1 1 d . .
O19 O 0.92472(13) 1.20288(12) 0.83784(12) 0.0522(10) Uani 1 1 d . .
O15 O 0.09235(12) 1.00415(14) 1.01484(13) 0.0559(10) Uani 1 1 d . .
O18 O 0.57314(13) 1.51807(15) 0.96329(12) 0.0561(10) Uani 1 1 d . .
O53 O 0.90290(12) 1.12868(13) 0.76076(10) 0.0481(9) Uani 1 1 d . .
O24 O 0.97441(14) 1.92649(12) 0.95652(13) 0.0556(10) Uani 1 1 d . .
O13 O 0.49370(16) 1.41431(13) 1.01083(13) 0.0623(11) Uani 1 1 d . .
O20 O 0.90253(13) 1.17399(12) 0.90158(12) 0.0527(10) Uani 1 1 d . .
O11 O 0.81898(13) 1.11447(14) 0.83062(12) 0.0524(10) Uani 1 1 d . .
O1 O 0.59874(19) 0.48402(18) 0.29299(15) 0.0894(15) Uani 1 1 d . .
O10 O 0.3698(3) 0.71218(15) 0.76598(18) 0.130(2) Uani 1 1 d . .
O3 O 0.4955(2) 0.6167(2) 0.70697(17) 0.0887(17) Uani 1 1 d . .
O8 O 1.00311(19) 0.8847(2) 0.29123(16) 0.0943(16) Uani 1 1 d . .
O5 O 0.8954(3) 1.0241(2) 0.7028(2) 0.109(2) Uani 1 1 d . .
O12 O 0.79558(18) 1.1432(3) 0.7693(2) 0.152(3) Uani 1 1 d . .
O6 O 0.8619(3) 1.0849(3) 0.6664(3) 0.191(4) Uani 1 1 d . .
O4 O 0.4278(3) 0.6416(3) 0.66924(19) 0.138(2) Uani 1 1 d . .
O7 O 0.9754(3) 0.9579(3) 0.2948(2) 0.177(3) Uani 1 1 d . .
O2 O 0.5216(2) 0.5065(3) 0.3023(2) 0.150(3) Uani 1 1 d . .
N20 N 0.90901(12) 1.59960(13) 0.97132(13) 0.0363(10) Uani 1 1 d . .
N17 N 0.38799(14) 1.11433(13) 0.90828(14) 0.0441(11) Uani 1 1 d . .
N21 N 1.01916(12) 1.61368(12) 0.95027(12) 0.0290(9) Uani 1 1 d . .
N18 N 0.49508(13) 1.13055(14) 0.87968(14) 0.0464(11) Uani 1 1 d . .
N16 N 0.37687(14) 1.00765(13) 0.88060(13) 0.0408(10) Uani 1 1 d . .
N6 N 0.93167(14) 1.07608(13) 0.84724(14) 0.0374(10) Uani 1 1 d . .
N15 N 0.48393(14) 1.02394(13) 0.85417(13) 0.0438(11) Uani 1 1 d . .
N19 N 0.90107(12) 1.48897(12) 0.95633(12) 0.0304(9) Uani 1 1 d . .
N22 N 1.01202(13) 1.50400(13) 0.93718(11) 0.0318(9) Uani 1 1 d . .
N7 N 0.95655(14) 1.02172(14) 0.89655(14) 0.0433(11) Uani 1 1 d . .
N1 N 0.43877(13) 0.58043(13) 0.84704(14) 0.0353(10) Uani 1 1 d . .
N2 N 0.48490(13) 0.54513(14) 0.89798(13) 0.0405(11) Uani 1 1 d . .
N3 N 0.48701(16) 0.55680(18) 0.78702(14) 0.0549(12) Uani 1 1 d . .
N4 N 0.5610(2) 0.5132(3) 0.80797(19) 0.103(2) Uani 1 1 d . .
N8 N 0.9539(2) 1.02835(16) 0.78585(16) 0.0823(18) Uani 1 1 d . .
N5 N 0.5814(2) 0.4934(2) 0.87646(17) 0.098(2) Uani 1 1 d . .
H5A H 0.6070 0.4781 0.8689 0.118 Uiso 1 1 calc R .
H5B H 0.5747 0.4949 0.9026 0.118 Uiso 1 1 calc R .
C153 C 0.9858(4) 0.9593(3) 0.8435(3) 0.111(3) Uani 1 1 d . .
N10 N 0.9995(4) 0.9247(3) 0.8700(2) 0.158(3) Uani 1 1 d . U
H10A H 1.0107 0.8977 0.8607 0.190 Uiso 1 1 calc R .
H10B H 0.9973 0.9291 0.8966 0.190 Uiso 1 1 calc R .
C110 C 1.14854(17) 1.57589(17) 0.91620(17) 0.0418(13) Uani 1 1 d . .
C120 C 1.01361(15) 1.66342(15) 0.95509(15) 0.0315(11) Uani 1 1 d . .
C86 C 0.25359(17) 1.03983(18) 0.92983(19) 0.0431(13) Uani 1 1 d . .
C122 C 0.97098(15) 1.73897(16) 0.97382(17) 0.0328(12) Uani 1 1 d . .
C93 C 0.32674(16) 1.00685(17) 0.89636(17) 0.0423(14) Uani 1 1 d . .
C132 C 0.85672(16) 1.58515(17) 0.98020(16) 0.0375(12) Uani 1 1 d . .
C84 C 0.33638(17) 1.09860(17) 0.91883(17) 0.0419(13) Uani 1 1 d . .
C81 C 0.40002(17) 1.16442(16) 0.91761(16) 0.0405(13) Uani 1 1 d . .
C108 C 1.06557(16) 1.51736(16) 0.93315(15) 0.0323(11) Uani 1 1 d . .
C144 C 0.90374(15) 1.44057(15) 0.94516(15) 0.0341(12) Uani 1 1 d . .
C72 C 0.49380(17) 1.17942(17) 0.89415(18) 0.0502(15) Uani 1 1 d . .
C101 C 0.94678(18) 1.36668(16) 0.92274(17) 0.0395(13) Uani 1 1 d . .
O25 O 0.4024(2) 1.0924(2) 0.80929(17) 0.1217(19) Uani 1 1 d . .
H25A H 0.3756 1.1072 0.8032 0.183 Uiso 1 1 d GR .
H25B H 0.4150 1.0872 0.7857 0.183 Uiso 1 1 d GR .
C129 C 0.92089(15) 1.65101(15) 0.97833(16) 0.0340(12) Uani 1 1 d . .
C82 C 0.35514(19) 1.18295(17) 0.93430(19) 0.0554(16) Uani 1 1 d . .
H82 H 0.3534 1.2164 0.9431 0.066 Uiso 1 1 calc R .
C105 C 1.00177(16) 1.45169(16) 0.93502(16) 0.0355(12) Uani 1 1 d . .
C134 C 0.77020(17) 1.52956(16) 0.98287(18) 0.0429(14) Uani 1 1 d . .
C125 C 0.98055(15) 1.84576(15) 0.98257(16) 0.0266(11) Uani 1 1 d . .
C95 C 0.32966(19) 0.92584(18) 0.8754(2) 0.0643(19) Uani 1 1 d . .
H95 H 0.3217 0.8906 0.8701 0.077 Uiso 1 1 calc R .
C96 C 0.37847(19) 0.95861(18) 0.86632(19) 0.0558(16) Uani 1 1 d . .
C60 C 0.53630(17) 1.03819(17) 0.84475(18) 0.0452(14) Uani 1 1 d . .
C62 C 0.62115(17) 1.09645(17) 0.83627(18) 0.0380(12) Uani 1 1 d . .
C74 C 0.45612(17) 1.25054(18) 0.92815(18) 0.0410(13) Uani 1 1 d . .
C142 C 0.81789(18) 1.44122(16) 0.95604(18) 0.0510(16) Uani 1 1 d . .
H142 H 0.7815 1.4322 0.9589 0.061 Uiso 1 1 calc R .
C53 C 0.4160(2) 0.88630(17) 0.83651(19) 0.0477(14) Uani 1 1 d . .
C94 C 0.29807(19) 0.95523(18) 0.8928(2) 0.0613(18) Uani 1 1 d . .
H94 H 0.2637 0.9444 0.9010 0.074 Uiso 1 1 calc R .
C71 C 0.54419(18) 1.21069(18) 0.89057(19) 0.0591(17) Uani 1 1 d . .
H71 H 0.5530 1.2452 0.8982 0.071 Uiso 1 1 calc R .
C149 C 0.47785(19) 0.55791(17) 0.82904(17) 0.0385(12) Uani 1 1 d . .
C117 C 1.07054(16) 1.61299(16) 0.93836(16) 0.0370(12) Uani 1 1 d . .
C141 C 0.84922(15) 1.49173(16) 0.96429(16) 0.0359(12) Uani 1 1 d . .
C77 C 0.47451(17) 1.35172(17) 0.95652(17) 0.0357(12) Uani 1 1 d . .
C145 C 0.44522(15) 0.57179(16) 0.88711(15) 0.0276(11) Uani 1 1 d . .
H145 H 0.4239 0.5833 0.9068 0.033 Uiso 1 1 calc R .
C85 C 0.30811(17) 1.04880(17) 0.91394(16) 0.0404(13) Uani 1 1 d . .
C107 C 1.09092(17) 1.47256(16) 0.93121(16) 0.0419(13) Uani 1 1 d . .
H107 H 1.1272 1.4716 0.9304 0.050 Uiso 1 1 calc R .
C118 C 1.09601(17) 1.66590(16) 0.93444(16) 0.0383(12) Uani 1 1 d . .
H118 H 1.1304 1.6762 0.9261 0.046 Uiso 1 1 calc R .
C113 C 1.25176(19) 1.59246(18) 0.88869(19) 0.0500(14) Uani 1 1 d . .
C57 C 0.47146(18) 0.97260(17) 0.84386(18) 0.0453(14) Uani 1 1 d . .
C92 C 0.09518(19) 1.01063(16) 0.97552(19) 0.0354(12) Uani 1 1 d . .
C69 C 0.54491(18) 1.13022(17) 0.86686(18) 0.0500(15) Uani 1 1 d . .
C143 C 0.85128(17) 1.41020(16) 0.94354(17) 0.0432(14) Uani 1 1 d . .
H143 H 0.8425 1.3758 0.9354 0.052 Uiso 1 1 calc R .
C83 C 0.31537(19) 1.14159(17) 0.93479(19) 0.0577(17) Uani 1 1 d . .
H83 H 0.2812 1.1416 0.9438 0.069 Uiso 1 1 calc R .
C133 C 0.82875(16) 1.53578(15) 0.97612(16) 0.0333(12) Uani 1 1 d . .
C59 C 0.55623(19) 0.99470(19) 0.82657(19) 0.0577(17) Uani 1 1 d . .
H59 H 0.5901 0.9946 0.8170 0.069 Uiso 1 1 calc R .
C136 C 0.69382(15) 1.49606(17) 1.02096(16) 0.0365(12) Uani 1 1 d . .
H136 H 0.6793 1.4780 1.0437 0.044 Uiso 1 1 calc R .
C150 C 0.93708(17) 1.06498(18) 0.88764(17) 0.0367(12) Uani 1 1 d . .
H150 H 0.9278 1.0862 0.9086 0.044 Uiso 1 1 calc R .
C58 C 0.51712(19) 0.95516(18) 0.82618(19) 0.0579(17) Uani 1 1 d . .
H58 H 0.5187 0.9221 0.8163 0.069 Uiso 1 1 calc R .
C119 C 1.06232(15) 1.69722(16) 0.94467(16) 0.0380(13) Uani 1 1 d . .
H119 H 1.0683 1.7330 0.9451 0.046 Uiso 1 1 calc R .
C104 C 0.95122(16) 1.42132(16) 0.93591(15) 0.0344(12) Uani 1 1 d . .
C50 C 0.4012(2) 0.78185(19) 0.8136(2) 0.0543(15) Uani 1 1 d . .
C137 C 0.66032(15) 1.51477(17) 0.99172(16) 0.0321(11) Uani 1 1 d . .
C70 C 0.57662(18) 1.18112(18) 0.8741(2) 0.0621(18) Uani 1 1 d . .
H70 H 0.6122 1.1910 0.8684 0.075 Uiso 1 1 calc R .
C109 C 1.09221(15) 1.56855(16) 0.93084(16) 0.0365(12) Uani 1 1 d . .
C106 C 1.05104(17) 1.43126(16) 0.93084(16) 0.0416(13) Uani 1 1 d . .
H106 H 1.0548 1.3968 0.9284 0.050 Uiso 1 1 calc R .
C73 C 0.44956(18) 1.19546(17) 0.91198(18) 0.0496(15) Uani 1 1 d . .
C98 C 0.93041(17) 1.26409(16) 0.89348(16) 0.0359(12) Uani 1 1 d . .
C121 C 0.96855(16) 1.68172(16) 0.96941(17) 0.0397(13) Uani 1 1 d . .
C89 C 0.15059(17) 1.02034(17) 0.96102(19) 0.0413(13) Uani 1 1 d . .
C151 C 0.9504(2) 1.0357(2) 0.82742(19) 0.0570(16) Uani 1 1 d . .
C65 C 0.72771(18) 1.11413(19) 0.8150(2) 0.0484(14) Uani 1 1 d . .
C97 C 0.91901(18) 1.20948(17) 0.87788(17) 0.0343(11) Uani 1 1 d . .
C131 C 0.83646(17) 1.62946(17) 0.99490(18) 0.0481(15) Uani 1 1 d . .
H131 H 0.8024 1.6298 1.0040 0.058 Uiso 1 1 calc R .
C130 C 0.87430(18) 1.66993(17) 0.99348(19) 0.0592(17) Uani 1 1 d . .
H130 H 0.8716 1.7037 1.0007 0.071 Uiso 1 1 calc R .
C61 C 0.56457(18) 1.08753(18) 0.85001(19) 0.0529(16) Uani 1 1 d . .
C56 C 0.42248(18) 0.94172(17) 0.84969(17) 0.0469(14) Uani 1 1 d . .
C47 C 0.6028(4) 0.6458(3) 0.4696(2) 0.129(4) Uani 1 1 d . .
H47 H 0.5874 0.6163 0.4547 0.155 Uiso 1 1 calc R .
C124 C 0.9691(2) 1.82210(18) 0.94452(19) 0.0635(17) Uani 1 1 d . .
H124 H 0.9642 1.8417 0.9208 0.076 Uiso 1 1 calc R .
C102 C 0.92237(19) 1.32681(18) 0.94698(18) 0.0503(14) Uani 1 1 d . .
H102 H 0.9111 1.3345 0.9733 0.060 Uiso 1 1 calc R .
C80 C 0.48592(16) 1.40739(16) 0.9736(2) 0.0327(12) Uani 1 1 d . .
C103 C 0.91440(19) 1.27670(16) 0.93340(17) 0.0465(14) Uani 1 1 d . .
H103 H 0.8984 1.2509 0.9505 0.056 Uiso 1 1 calc R .
C146 C 0.50626(19) 0.5372(2) 0.85978(17) 0.0463(14) Uani 1 1 d . .
C100 C 0.9637(2) 1.35251(18) 0.88416(18) 0.0507(15) Uani 1 1 d . .
H100 H 0.9812 1.3781 0.8676 0.061 Uiso 1 1 calc R .
C91 C 0.20814(19) 1.0278(2) 0.90209(19) 0.0625(17) Uani 1 1 d . .
H91 H 0.2118 1.0258 0.8733 0.075 Uiso 1 1 calc R .
C99 C 0.9558(2) 1.30264(17) 0.86924(18) 0.0486(14) Uani 1 1 d . .
H99 H 0.9675 1.2950 0.8431 0.058 Uiso 1 1 calc R .
N13 N 0.7775(2) 0.8424(2) 0.48445(18) 0.098(2) Uani 1 1 d . .
C139 C 0.73591(17) 1.5487(2) 0.95320(18) 0.0508(15) Uani 1 1 d . .
H139 H 0.7496 1.5664 0.9300 0.061 Uiso 1 1 calc R .
C88 C 0.19532(18) 1.0309(2) 0.98723(19) 0.0612(17) Uani 1 1 d . .
H88 H 0.1915 1.0315 1.0161 0.073 Uiso 1 1 calc R .
C111 C 1.16021(18) 1.55501(18) 0.87898(19) 0.0521(15) Uani 1 1 d . .
H111 H 1.1333 1.5349 0.8628 0.063 Uiso 1 1 calc R .
C128 C 0.98866(17) 1.90246(19) 0.98855(18) 0.0356(12) Uani 1 1 d . .
C138 C 0.68216(18) 1.5411(2) 0.9584(2) 0.0558(16) Uani 1 1 d . .
H138 H 0.6599 1.5544 0.9386 0.067 Uiso 1 1 calc R .
C127 C 0.9827(2) 1.76172(17) 1.01349(18) 0.0481(14) Uani 1 1 d . .
H127 H 0.9867 1.7419 1.0372 0.058 Uiso 1 1 calc R .
C90 C 0.1578(2) 1.0188(2) 0.9183(2) 0.0660(17) Uani 1 1 d . .
H90 H 0.1280 1.0117 0.8998 0.079 Uiso 1 1 calc R .
C114 C 1.24133(17) 1.61308(18) 0.92676(17) 0.0438(13) Uani 1 1 d . .
H114 H 1.2687 1.6327 0.9429 0.053 Uiso 1 1 calc R .
C115 C 1.19080(17) 1.60477(17) 0.94095(17) 0.0411(13) Uani 1 1 d . .
H115 H 1.1842 1.6181 0.9669 0.049 Uiso 1 1 calc R .
C76 C 0.4717(2) 1.34218(19) 0.9136(2) 0.0679(19) Uani 1 1 d . .
H76 H 0.4758 1.3689 0.8945 0.082 Uiso 1 1 calc R .
C112 C 1.21060(19) 1.5631(2) 0.86519(19) 0.0583(16) Uani 1 1 d . .
H112 H 1.2174 1.5487 0.8397 0.070 Uiso 1 1 calc R .
C10 C 0.7297(3) 0.7204(3) 0.3628(2) 0.121(3) Uani 1 1 d . .
H10 H 0.7169 0.6988 0.3402 0.145 Uiso 1 1 calc R .
N11 N 0.6569(2) 0.7223(2) 0.48732(18) 0.097(2) Uani 1 1 d . .
C154 C 0.9658(2) 1.00290(18) 0.85738(17) 0.0492(14) Uani 1 1 d . .
C66 C 0.7141(2) 1.0929(3) 0.8520(2) 0.077(2) Uani 1 1 d . .
H66 H 0.7404 1.0845 0.8710 0.092 Uiso 1 1 calc R .
C33 C 0.7259(3) 0.8431(3) 0.5674(2) 0.115(3) Uani 1 1 d . .
C123 C 0.9647(3) 1.76865(19) 0.94045(19) 0.0658(18) Uani 1 1 d . .
H123 H 0.9572 1.7534 0.9140 0.079 Uiso 1 1 calc R .
C64 C 0.6880(2) 1.1288(4) 0.7884(3) 0.132(4) Uani 1 1 d . .
H64 H 0.6956 1.1453 0.7632 0.159 Uiso 1 1 calc R .
C135 C 0.74867(18) 1.50322(18) 1.01763(18) 0.0453(14) Uani 1 1 d . .
H135 H 0.7706 1.4908 1.0381 0.054 Uiso 1 1 calc R .
C140 C 0.6008(2) 1.50719(17) 0.99401(19) 0.0387(13) Uani 1 1 d . .
C87 C 0.24612(19) 1.0407(2) 0.9726(2) 0.0563(16) Uani 1 1 d . .
H87 H 0.2754 1.0478 0.9915 0.068 Uiso 1 1 calc R .
C147 C 0.5523(2) 0.5146(2) 0.8479(2) 0.0680(18) Uani 1 1 d . .
C79 C 0.4582(3) 1.2615(2) 0.9691(2) 0.072(2) Uani 1 1 d . .
H79 H 0.4534 1.2350 0.9885 0.086 Uiso 1 1 calc R .
C54 C 0.3871(3) 0.8691(2) 0.8006(2) 0.097(3) Uani 1 1 d . .
H54 H 0.3727 0.8925 0.7834 0.116 Uiso 1 1 calc R .
C51 C 0.4304(3) 0.8002(2) 0.8477(2) 0.081(2) Uani 1 1 d . .
H51 H 0.4459 0.7774 0.8649 0.097 Uiso 1 1 calc R .
C3 C 0.6493(4) 0.5617(3) 0.3497(3) 0.116(3) Uani 1 1 d . .
H3 H 0.6688 0.5355 0.3439 0.140 Uiso 1 1 calc R .
C2 C 0.5987(4) 0.5596(3) 0.3347(3) 0.105(3) Uani 1 1 d . .
C75 C 0.4620(2) 1.2893(2) 0.8997(2) 0.0698(19) Uani 1 1 d . .
H75 H 0.4598 1.2815 0.8711 0.084 Uiso 1 1 calc R .
C126 C 0.9882(2) 1.8155(2) 1.0166(2) 0.0593(17) Uani 1 1 d . .
H126 H 0.9974 1.8312 1.0427 0.071 Uiso 1 1 calc R .
C63 C 0.6356(2) 1.1175(4) 0.8016(3) 0.132(4) Uani 1 1 d . .
H63 H 0.6087 1.1261 0.7834 0.158 Uiso 1 1 calc R .
N12 N 0.6996(2) 0.8034(2) 0.54502(17) 0.106(2) Uani 1 1 d . .
C28 C 0.8470(4) 0.9466(3) 0.6508(3) 0.133(4) Uani 1 1 d . .
H28 H 0.8665 0.9374 0.6743 0.159 Uiso 1 1 calc R .
C49 C 0.3913(2) 0.7262(2) 0.8021(2) 0.0581(16) Uani 1 1 d . .
C148 C 0.5309(3) 0.5332(3) 0.7808(2) 0.094(3) Uani 1 1 d . .
H148 H 0.5402 0.5315 0.7530 0.113 Uiso 1 1 calc R .
C5 C 0.6432(4) 0.6401(3) 0.3868(2) 0.099(3) Uani 1 1 d . .
C48 C 0.6429(3) 0.6837(3) 0.4563(2) 0.113(3) Uani 1 1 d . .
C21 C 0.8109(3) 0.8522(3) 0.4538(2) 0.116(3) Uani 1 1 d . .
C116 C 1.30727(19) 1.60442(19) 0.8733(2) 0.0495(15) Uani 1 1 d . .
C9 C 0.7088(3) 0.7192(3) 0.4045(3) 0.110(3) Uani 1 1 d . .
C35 C 0.6606(3) 0.8053(4) 0.6090(3) 0.141(4) Uani 1 1 d . .
H35 H 0.6393 0.7959 0.6314 0.169 Uiso 1 1 calc R .
C68 C 0.7850(2) 1.1254(2) 0.8027(2) 0.0592(16) Uani 1 1 d . .
C42 C 0.4966(5) 0.6952(4) 0.6114(4) 0.169(5) Uani 1 1 d . .
H42 H 0.4609 0.6986 0.6073 0.203 Uiso 1 1 calc R .
C27 C 0.8222(5) 0.9099(4) 0.6191(4) 0.165(5) Uani 1 1 d . .
H27 H 0.8273 0.8758 0.6222 0.198 Uiso 1 1 calc R .
C46 C 0.5911(3) 0.6596(3) 0.5073(3) 0.140(4) Uani 1 1 d . .
H46 H 0.5652 0.6416 0.5234 0.168 Uiso 1 1 calc R .
C52 C 0.4384(3) 0.8518(2) 0.8584(2) 0.084(2) Uani 1 1 d . .
H52 H 0.4605 0.8628 0.8820 0.101 Uiso 1 1 calc R .
C22 C 0.8510(3) 0.8978(3) 0.4686(3) 0.137(4) Uani 1 1 d . .
H22 H 0.8793 0.9131 0.4534 0.164 Uiso 1 1 calc R .
C78 C 0.4675(3) 1.3123(2) 0.9830(2) 0.079(2) Uani 1 1 d . .
H78 H 0.4689 1.3192 1.0118 0.094 Uiso 1 1 calc R .
C38 C 0.5866(4) 0.7128(3) 0.5881(3) 0.093(3) Uani 1 1 d . .
C41 C 0.5138(3) 0.6697(3) 0.6454(3) 0.090(2) Uani 1 1 d . .
C31 C 0.7879(5) 0.9694(4) 0.5803(3) 0.162(5) Uani 1 1 d . .
H31 H 0.7697 0.9790 0.5563 0.194 Uiso 1 1 calc R .
C1 C 0.5708(4) 0.5120(3) 0.3070(2) 0.098(3) Uani 1 1 d . .
C152 C 0.9726(4) 0.9859(3) 0.7776(3) 0.121(3) Uani 1 1 d . U
H152 H 0.9741 0.9787 0.7491 0.146 Uiso 1 1 calc R .
C67 C 0.6615(2) 1.0834(3) 0.8618(2) 0.089(2) Uani 1 1 d . .
H67 H 0.6531 1.0673 0.8870 0.106 Uiso 1 1 calc R .
C29 C 0.8390(3) 0.9965(3) 0.6430(3) 0.096(3) Uani 1 1 d . .
C34 C 0.7003(4) 0.8488(3) 0.6064(3) 0.140(4) Uani 1 1 d . .
H34 H 0.7085 0.8757 0.6259 0.168 Uiso 1 1 calc R .
C13 C 0.8086(3) 0.8299(3) 0.4144(2) 0.104(3) Uani 1 1 d . .
C55 C 0.3788(3) 0.8175(2) 0.7891(2) 0.097(3) Uani 1 1 d . .
H55 H 0.3581 0.8067 0.7649 0.117 Uiso 1 1 calc R .
C30 C 0.8091(4) 1.0086(4) 0.6092(4) 0.177(6) Uani 1 1 d . .
H30 H 0.8026 1.0421 0.6053 0.213 Uiso 1 1 calc R .
C20 C 0.9713(4) 0.9120(3) 0.3012(3) 0.097(3) Uani 1 1 d . .
C15 C 0.8887(4) 0.8196(4) 0.3735(3) 0.126(3) Uani 1 1 d . .
H15 H 0.8890 0.7871 0.3847 0.151 Uiso 1 1 calc R .
C43 C 0.5336(4) 0.7161(4) 0.5828(3) 0.130(3) Uani 1 1 d . .
H43 H 0.5217 0.7328 0.5593 0.156 Uiso 1 1 calc R .
C11 C 0.7696(4) 0.7575(4) 0.3634(3) 0.182(6) Uani 1 1 d . .
H11 H 0.7928 0.7651 0.3419 0.219 Uiso 1 1 calc R .
C26 C 0.7915(4) 0.9218(4) 0.5842(3) 0.098(3) Uani 1 1 d . .
N14 N 0.7338(2) 0.7609(2) 0.42657(19) 0.105(2) Uani 1 1 d . .
C19 C 0.8503(4) 0.8989(5) 0.3673(3) 0.153(4) Uani 1 1 d . .
H19 H 0.8235 0.9178 0.3734 0.184 Uiso 1 1 calc R .
N9 N 0.9895(4) 0.9517(3) 0.8026(2) 0.166(4) Uani 1 1 d . .
C14 C 0.8494(4) 0.8482(4) 0.3843(3) 0.112(3) Uani 1 1 d . .
C32 C 0.8668(4) 1.0378(4) 0.6758(3) 0.103(3) Uani 1 1 d . .
C39 C 0.6030(4) 0.6876(4) 0.6222(4) 0.147(4) Uani 1 1 d . .
H39 H 0.6389 0.6848 0.6259 0.176 Uiso 1 1 calc R .
C44 C 0.4786(3) 0.6393(3) 0.6794(3) 0.093(3) Uani 1 1 d . .
C6 C 0.5886(4) 0.6349(4) 0.3728(4) 0.165(5) Uani 1 1 d . .
H6 H 0.5682 0.6593 0.3813 0.198 Uiso 1 1 calc R .
C24 C 0.7926(3) 0.8763(3) 0.5174(2) 0.103(3) Uani 1 1 d . .
C8 C 0.6661(3) 0.6823(3) 0.4173(2) 0.111(3) Uani 1 1 d . .
C12 C 0.7720(3) 0.7850(3) 0.4029(2) 0.103(3) Uani 1 1 d . .
C45 C 0.6249(3) 0.7074(3) 0.5198(2) 0.104(3) Uani 1 1 d . .
C4 C 0.6718(4) 0.6043(3) 0.3740(3) 0.122(3) Uani 1 1 d . .
H4 H 0.7079 0.6082 0.3818 0.146 Uiso 1 1 calc R .
C16 C 0.9271(3) 0.8392(3) 0.3464(3) 0.112(3) Uani 1 1 d . .
H16 H 0.9531 0.8199 0.3392 0.134 Uiso 1 1 calc R .
C36 C 0.6602(3) 0.7781(3) 0.5682(2) 0.110(3) Uani 1 1 d . .
C23 C 0.8403(3) 0.9120(3) 0.5048(3) 0.115(3) Uani 1 1 d . .
H23 H 0.8587 0.9396 0.5205 0.139 Uiso 1 1 calc R .
C37 C 0.6254(3) 0.7329(3) 0.5570(2) 0.095(3) Uani 1 1 d . .
C25 C 0.7682(3) 0.8811(3) 0.5548(2) 0.099(3) Uani 1 1 d . .
C18 C 0.8896(4) 0.9196(4) 0.3425(3) 0.153(4) Uani 1 1 d . .
H18 H 0.8917 0.9538 0.3345 0.184 Uiso 1 1 calc R .
C7 C 0.5652(3) 0.5947(4) 0.3470(3) 0.135(4) Uani 1 1 d . .
H7 H 0.5294 0.5908 0.3382 0.162 Uiso 1 1 calc R .
C17 C 0.9266(3) 0.8909(3) 0.3290(3) 0.107(3) Uani 1 1 d . .
O21 O 1.34512(13) 1.62228(13) 0.89788(12) 0.0560(10) Uani 1 1 d . .
O22 O 1.31091(13) 1.59592(13) 0.83367(14) 0.0574(10) Uani 1 1 d . .
C40 C 0.5676(3) 0.6651(4) 0.6527(3) 0.138(4) Uani 1 1 d . .
H40 H 0.5797 0.6483 0.6761 0.165 Uiso 1 1 calc R .
O26 O 0.93485(13) 1.56493(13) 0.88098(12) 0.0583(10) Uani 1 1 d . .
H26A H 0.9142 1.5853 0.8712 0.087 Uiso 1 1 d GR .
H26B H 0.9446 1.5505 0.8592 0.087 Uiso 1 1 d GR .

loop_
_atom_site_aniso_label
_atom_site_aniso_U_11
_atom_site_aniso_U_22
_atom_site_aniso_U_33
_atom_site_aniso_U_23
_atom_site_aniso_U_13
_atom_site_aniso_U_12
Zn4 0.0290(3) 0.0341(3) 0.0520(5) -0.0144(3) 0.0041(3) 0.0011(3)
Zn7 0.1855(12) 0.1528(11) 0.1095(9) -0.0889(8) 0.0857(9) -0.1110(10)
Zn9 0.0191(3) 0.0197(3) 0.0635(5) -0.0129(3) 0.0018(3) 0.0030(2)
Zn6 0.0216(3) 0.0187(3) 0.0661(5) -0.0138(3) 0.0020(3) 0.0033(2)
Zn2 0.0314(3) 0.0290(3) 0.0538(5) -0.0141(3) 0.0045(3) 0.0030(3)
Zn5 0.0184(3) 0.0216(3) 0.0635(5) -0.0152(3) 0.0014(3) 0.0031(2)
Zn8 0.0375(4) 0.0305(4) 0.2012(11) -0.0506(5) 0.0502(5) -0.0120(3)
Zn1 0.0489(4) 0.0612(5) 0.0537(5) -0.0242(4) 0.0096(4) -0.0012(3)
Zn3 0.0880(6) 0.0490(4) 0.0500(5) -0.0205(4) 0.0193(4) -0.0045(4)
O23 0.061(2) 0.0263(18) 0.053(3) -0.0118(17) -0.0143(19) 0.0067(16)
O14 0.080(3) 0.032(2) 0.054(3) -0.0239(19) -0.012(2) 0.0074(18)
O17 0.0203(17) 0.067(2) 0.070(3) -0.005(2) -0.0054(18) 0.0114(16)
O16 0.0256(19) 0.092(3) 0.063(3) -0.021(2) -0.0064(19) 0.0162(18)
O9 0.062(2) 0.037(2) 0.046(2) -0.0080(18) 0.0007(19) -0.0004(17)
O28 0.060(2) 0.0364(19) 0.044(2) -0.0241(16) 0.0076(18) -0.0032(16)
O19 0.046(2) 0.039(2) 0.071(3) -0.0234(19) 0.0088(19) 0.0050(16)
O15 0.0197(17) 0.079(3) 0.065(3) -0.007(2) -0.0018(18) -0.0047(16)
O18 0.0309(19) 0.090(3) 0.050(3) 0.013(2) 0.0015(19) 0.0179(19)
O53 0.046(2) 0.061(2) 0.032(2) -0.0221(17) 0.0043(16) -0.0091(17)
O24 0.072(3) 0.0241(18) 0.068(3) -0.0157(19) -0.022(2) 0.0103(17)
O13 0.092(3) 0.044(2) 0.047(3) -0.017(2) -0.005(2) 0.002(2)
O20 0.061(2) 0.0265(19) 0.072(3) -0.0199(19) 0.005(2) 0.0106(16)
O11 0.0240(18) 0.067(2) 0.066(3) -0.010(2) 0.0038(19) 0.0063(17)
O1 0.097(3) 0.076(3) 0.094(4) -0.038(3) 0.018(3) 0.005(3)
O10 0.218(6) 0.035(2) 0.129(5) -0.035(3) -0.088(5) 0.027(3)
O3 0.081(4) 0.106(4) 0.077(4) 0.016(3) 0.010(3) 0.005(3)
O8 0.089(3) 0.088(4) 0.102(4) -0.031(3) 0.041(3) -0.010(3)
O5 0.144(6) 0.079(4) 0.097(5) -0.034(3) -0.014(4) 0.008(4)
O12 0.050(3) 0.279(8) 0.141(5) 0.111(6) 0.055(3) 0.045(4)
O6 0.230(8) 0.103(5) 0.220(8) -0.080(5) -0.079(6) -0.004(5)
O4 0.126(5) 0.170(6) 0.118(5) 0.029(4) 0.043(4) 0.008(4)
O7 0.206(7) 0.140(6) 0.197(8) 0.020(5) 0.132(6) 0.018(5)
O2 0.090(4) 0.157(6) 0.201(7) -0.123(5) -0.017(4) 0.025(4)
N20 0.0166(18) 0.022(2) 0.067(3) -0.0127(19) 0.0011(18) -0.0065(15)
N17 0.026(2) 0.025(2) 0.077(3) -0.013(2) 0.005(2) -0.0118(16)
N21 0.0140(17) 0.025(2) 0.049(3) -0.0080(17) -0.0064(17) 0.0105(14)
N18 0.021(2) 0.032(2) 0.085(3) -0.020(2) 0.008(2) -0.0030(16)
N16 0.034(2) 0.020(2) 0.068(3) -0.0100(19) 0.010(2) 0.0029(16)
N6 0.033(2) 0.021(2) 0.058(3) -0.021(2) 0.009(2) -0.0013(16)
N15 0.032(2) 0.025(2) 0.073(3) -0.018(2) 0.013(2) -0.0041(17)
N19 0.0182(18) 0.0191(19) 0.055(3) -0.0088(18) 0.0020(18) 0.0077(14)
N22 0.0231(19) 0.030(2) 0.039(2) -0.0096(18) 0.0043(17) -0.0060(16)
N7 0.029(2) 0.025(2) 0.075(3) -0.027(2) 0.006(2) 0.0014(17)
N1 0.0198(19) 0.032(2) 0.052(3) -0.020(2) 0.0072(19) -0.0013(16)
N2 0.022(2) 0.041(2) 0.055(3) -0.021(2) 0.006(2) -0.0047(17)
N3 0.038(2) 0.080(3) 0.051(3) -0.023(2) 0.004(2) 0.024(2)
N4 0.072(4) 0.213(7) 0.040(4) -0.037(4) -0.015(3) 0.081(4)
N8 0.160(5) 0.028(3) 0.062(4) -0.014(2) 0.039(4) 0.015(3)
N5 0.106(4) 0.155(6) 0.061(4) -0.002(4) 0.003(3) 0.107(4)
C153 0.212(9) 0.051(4) 0.093(6) 0.012(4) 0.060(6) 0.080(5)
N10 0.332(10) 0.104(5) 0.080(5) -0.006(4) 0.060(6) 0.147(6)
C110 0.023(2) 0.029(3) 0.071(4) -0.012(3) 0.006(3) -0.003(2)
C120 0.017(2) 0.019(2) 0.061(3) -0.010(2) 0.002(2) 0.0109(17)
C86 0.018(2) 0.043(3) 0.067(4) -0.005(3) -0.003(3) -0.002(2)
C122 0.015(2) 0.023(2) 0.059(4) -0.017(3) 0.000(2) 0.0008(18)
C93 0.018(2) 0.029(3) 0.079(4) -0.018(3) 0.012(2) -0.0007(19)
C132 0.016(2) 0.033(3) 0.061(4) -0.007(2) -0.005(2) -0.0008(19)
C84 0.024(2) 0.029(3) 0.074(4) -0.009(2) 0.013(2) 0.005(2)
C81 0.027(2) 0.025(3) 0.069(4) -0.018(2) 0.012(2) -0.002(2)
C108 0.027(2) 0.024(2) 0.047(3) -0.011(2) -0.002(2) 0.0088(19)
C144 0.018(2) 0.023(2) 0.061(4) -0.019(2) 0.011(2) 0.0006(18)
C72 0.025(2) 0.029(3) 0.096(5) -0.028(3) 0.022(3) -0.005(2)
C101 0.037(3) 0.016(2) 0.065(4) -0.013(2) 0.012(3) 0.001(2)
O25 0.133(5) 0.130(5) 0.110(4) 0.005(4) -0.002(4) 0.048(4)
C129 0.016(2) 0.020(2) 0.066(4) -0.020(2) -0.002(2) 0.0048(18)
C82 0.045(3) 0.018(2) 0.104(5) -0.023(3) 0.027(3) -0.001(2)
C105 0.017(2) 0.029(3) 0.060(4) -0.005(2) -0.005(2) 0.0050(19)
C134 0.020(2) 0.022(2) 0.087(4) -0.010(3) 0.010(3) 0.0001(19)
C125 0.020(2) 0.016(2) 0.043(3) -0.010(2) -0.010(2) 0.0059(17)
C95 0.041(3) 0.021(3) 0.131(6) -0.030(3) 0.029(3) -0.005(2)
C96 0.036(3) 0.029(3) 0.101(5) -0.022(3) 0.022(3) -0.007(2)
C60 0.025(2) 0.025(3) 0.084(4) -0.013(3) 0.006(3) 0.000(2)
C62 0.025(3) 0.034(3) 0.056(4) -0.012(2) 0.009(3) 0.004(2)
C74 0.028(3) 0.023(3) 0.068(4) -0.017(3) 0.006(3) -0.008(2)
C142 0.024(2) 0.019(2) 0.106(5) -0.024(3) 0.005(3) -0.007(2)
C53 0.045(3) 0.019(3) 0.077(4) -0.018(3) 0.006(3) -0.003(2)
C94 0.032(3) 0.032(3) 0.116(5) -0.018(3) 0.030(3) -0.015(2)
C71 0.038(3) 0.027(3) 0.110(5) -0.040(3) 0.021(3) -0.007(2)
C149 0.044(3) 0.035(3) 0.038(3) -0.006(2) 0.000(3) 0.012(2)
C117 0.018(2) 0.029(3) 0.063(4) -0.009(2) 0.005(2) -0.0010(19)
C141 0.010(2) 0.029(2) 0.066(4) 0.000(2) -0.008(2) -0.0009(18)
C77 0.034(3) 0.021(3) 0.050(4) -0.024(2) 0.001(2) 0.000(2)
C145 0.016(2) 0.045(3) 0.023(3) -0.005(2) -0.001(2) 0.009(2)
C85 0.027(2) 0.029(3) 0.062(4) -0.018(2) 0.002(2) -0.006(2)
C107 0.024(2) 0.031(3) 0.072(4) -0.013(3) -0.006(2) 0.013(2)
C118 0.021(2) 0.030(3) 0.061(4) -0.017(2) 0.002(2) -0.006(2)
C113 0.036(3) 0.035(3) 0.081(4) -0.007(3) 0.013(3) 0.007(2)
C57 0.035(3) 0.026(3) 0.079(4) -0.019(3) 0.007(3) 0.014(2)
C92 0.034(3) 0.018(2) 0.052(4) -0.010(2) -0.008(3) 0.0011(19)
C69 0.032(3) 0.023(3) 0.094(5) -0.028(3) 0.010(3) 0.004(2)
C143 0.030(3) 0.015(2) 0.085(4) -0.016(2) 0.014(3) 0.0038(19)
C83 0.038(3) 0.028(3) 0.111(5) -0.021(3) 0.034(3) 0.008(2)
C133 0.021(2) 0.017(2) 0.063(4) -0.007(2) 0.003(2) 0.0060(18)
C59 0.028(3) 0.045(3) 0.103(5) -0.031(3) 0.012(3) 0.013(2)
C136 0.014(2) 0.042(3) 0.053(3) 0.010(2) 0.002(2) 0.003(2)
C150 0.030(3) 0.037(3) 0.043(4) -0.021(3) -0.006(2) 0.007(2)
C58 0.041(3) 0.025(3) 0.108(5) -0.032(3) 0.032(3) -0.002(2)
C119 0.019(2) 0.019(2) 0.076(4) -0.016(2) 0.003(2) 0.0019(18)
C104 0.026(2) 0.023(2) 0.054(3) 0.002(2) -0.001(2) 0.0068(19)
C50 0.050(3) 0.030(3) 0.083(5) -0.020(3) -0.008(3) 0.010(2)
C137 0.011(2) 0.034(3) 0.051(3) -0.004(2) -0.003(2) 0.0013(19)
C70 0.026(3) 0.028(3) 0.130(6) -0.034(3) 0.020(3) -0.004(2)
C109 0.016(2) 0.024(2) 0.067(4) -0.010(2) -0.003(2) 0.0007(18)
C106 0.035(3) 0.020(2) 0.071(4) -0.012(2) 0.003(3) 0.010(2)
C73 0.031(3) 0.021(2) 0.096(5) -0.025(3) 0.006(3) 0.001(2)
C98 0.031(2) 0.022(2) 0.056(4) -0.021(2) -0.003(2) 0.011(2)
C121 0.023(2) 0.017(2) 0.078(4) -0.012(2) 0.006(2) 0.0009(18)
C89 0.020(2) 0.031(3) 0.070(4) -0.011(3) -0.008(3) -0.0008(19)
C151 0.077(4) 0.037(3) 0.052(4) -0.017(3) 0.003(3) -0.007(3)
C65 0.022(3) 0.049(3) 0.073(4) -0.009(3) -0.004(3) 0.002(2)
C97 0.041(3) 0.024(3) 0.038(3) -0.007(2) -0.015(2) 0.011(2)
C131 0.019(2) 0.030(3) 0.097(5) -0.028(3) 0.007(3) 0.007(2)
C130 0.040(3) 0.020(3) 0.117(5) -0.032(3) 0.027(3) -0.002(2)
C61 0.031(3) 0.030(3) 0.097(5) -0.029(3) 0.010(3) 0.004(2)
C56 0.042(3) 0.022(2) 0.077(4) -0.025(3) 0.016(3) 0.003(2)
C47 0.171(8) 0.106(6) 0.084(6) -0.079(5) 0.050(6) -0.071(6)
C124 0.109(5) 0.018(3) 0.061(4) -0.012(3) -0.023(4) 0.012(3)
C102 0.049(3) 0.038(3) 0.065(4) -0.020(3) 0.009(3) 0.008(2)
C80 0.024(2) 0.013(2) 0.065(4) -0.001(3) 0.011(3) 0.0130(18)
C103 0.054(3) 0.017(2) 0.069(4) -0.014(2) -0.001(3) 0.009(2)
C146 0.044(3) 0.054(3) 0.045(4) -0.029(3) 0.001(3) 0.022(3)
C100 0.051(3) 0.029(3) 0.074(4) -0.006(3) 0.017(3) 0.009(2)
C91 0.026(3) 0.097(5) 0.065(4) -0.018(3) 0.009(3) 0.009(3)
C99 0.059(3) 0.026(3) 0.062(4) -0.015(3) 0.017(3) 0.007(2)
N13 0.099(4) 0.102(4) 0.077(4) -0.050(3) 0.038(4) -0.044(3)
C139 0.020(3) 0.062(3) 0.071(4) 0.013(3) -0.005(3) 0.007(2)
C88 0.022(3) 0.085(4) 0.069(4) -0.024(3) -0.006(3) -0.013(3)
C111 0.029(3) 0.036(3) 0.090(5) -0.018(3) 0.011(3) -0.001(2)
C128 0.025(2) 0.045(3) 0.038(4) -0.001(3) -0.004(2) 0.010(2)
C138 0.020(3) 0.064(4) 0.083(5) -0.005(3) -0.007(3) 0.007(2)
C127 0.058(3) 0.019(3) 0.068(4) 0.001(3) -0.009(3) 0.014(2)
C90 0.032(3) 0.089(5) 0.073(5) -0.014(4) -0.011(3) 0.003(3)
C114 0.021(2) 0.040(3) 0.068(4) -0.007(3) 0.001(2) -0.002(2)
C115 0.029(3) 0.036(3) 0.059(4) -0.014(2) -0.001(2) 0.005(2)
C76 0.062(4) 0.028(3) 0.111(6) -0.032(3) 0.009(4) 0.000(3)
C112 0.033(3) 0.063(4) 0.075(4) -0.016(3) 0.008(3) -0.007(3)
C10 0.124(7) 0.150(8) 0.080(6) -0.072(5) 0.043(5) -0.020(6)
N11 0.109(5) 0.096(4) 0.077(4) -0.036(3) 0.035(4) -0.018(4)
C154 0.084(4) 0.029(3) 0.040(3) -0.014(3) 0.019(3) 0.020(3)
C66 0.033(3) 0.143(6) 0.057(4) 0.003(4) 0.004(3) 0.020(4)
C33 0.127(6) 0.114(6) 0.084(6) -0.058(5) 0.052(5) -0.058(5)
C123 0.127(6) 0.026(3) 0.046(4) -0.012(3) -0.018(4) 0.022(3)
C64 0.033(4) 0.254(11) 0.114(7) 0.068(7) 0.021(4) 0.027(5)
C135 0.030(3) 0.039(3) 0.069(4) 0.010(3) 0.005(3) 0.013(2)
C140 0.045(3) 0.025(3) 0.045(4) -0.010(2) 0.004(3) 0.001(2)
C87 0.024(3) 0.070(4) 0.070(5) -0.008(3) -0.006(3) -0.006(2)
C147 0.065(4) 0.076(4) 0.072(5) -0.026(4) 0.001(4) 0.040(3)
C79 0.124(6) 0.025(3) 0.063(4) -0.024(3) 0.021(4) -0.004(3)
C54 0.150(7) 0.028(3) 0.114(6) -0.022(4) -0.041(5) 0.036(4)
C51 0.120(6) 0.025(3) 0.097(6) -0.027(3) -0.018(5) 0.018(3)
C3 0.094(6) 0.090(6) 0.156(9) -0.064(6) -0.012(6) -0.008(5)
C2 0.111(7) 0.087(5) 0.111(7) -0.059(5) 0.016(6) 0.000(5)
C75 0.086(4) 0.039(3) 0.084(5) -0.041(3) 0.004(4) 0.006(3)
C126 0.061(4) 0.048(3) 0.065(4) -0.036(3) -0.010(3) 0.002(3)
C63 0.030(4) 0.266(12) 0.106(7) 0.037(7) 0.019(4) 0.039(5)
N12 0.128(5) 0.096(4) 0.071(4) -0.049(3) 0.049(4) -0.072(4)
C28 0.209(10) 0.065(5) 0.112(7) -0.055(5) -0.025(7) -0.005(6)
C49 0.074(4) 0.032(3) 0.065(5) -0.013(3) -0.022(3) 0.007(3)
C148 0.070(5) 0.172(8) 0.044(5) -0.051(5) 0.003(4) 0.033(5)
C5 0.107(6) 0.111(6) 0.065(5) -0.059(4) 0.016(4) -0.035(5)
C48 0.119(6) 0.099(6) 0.102(6) -0.072(5) 0.047(5) -0.062(5)
C21 0.107(6) 0.142(7) 0.084(6) -0.056(5) 0.055(5) -0.050(5)
C116 0.024(3) 0.036(3) 0.092(5) -0.001(3) 0.008(3) 0.014(2)
C9 0.108(6) 0.103(6) 0.107(6) -0.051(5) 0.047(5) -0.036(5)
C35 0.138(7) 0.165(8) 0.091(6) -0.069(6) 0.046(5) -0.080(6)
C68 0.035(3) 0.067(4) 0.077(5) 0.001(4) 0.013(4) 0.005(3)
C42 0.181(11) 0.191(11) 0.151(10) 0.077(9) 0.089(9) 0.052(9)
C27 0.204(12) 0.079(7) 0.201(13) -0.062(8) 0.017(10) -0.015(7)
C46 0.132(7) 0.088(6) 0.182(10) -0.056(6) 0.080(7) -0.065(5)
C52 0.089(5) 0.029(3) 0.134(7) -0.029(4) -0.030(4) 0.018(3)
C22 0.136(7) 0.132(7) 0.119(7) -0.072(6) 0.082(6) -0.077(6)
C78 0.119(6) 0.036(3) 0.079(5) -0.016(3) 0.023(4) -0.003(3)
C38 0.100(7) 0.088(6) 0.076(6) -0.014(4) 0.023(5) -0.039(5)
C41 0.083(5) 0.075(5) 0.107(7) -0.035(5) 0.028(5) -0.011(4)
C31 0.222(12) 0.111(8) 0.127(9) -0.035(7) -0.038(8) -0.040(8)
C1 0.104(6) 0.093(6) 0.091(6) -0.059(5) 0.001(5) -0.004(5)
C152 0.212(7) 0.069(5) 0.097(6) -0.026(4) 0.054(5) 0.049(5)
C67 0.036(3) 0.156(7) 0.081(5) 0.041(5) 0.022(3) 0.031(4)
C29 0.099(6) 0.099(6) 0.076(5) -0.066(5) 0.024(5) -0.035(5)
C34 0.149(8) 0.130(7) 0.118(7) -0.080(6) 0.059(6) -0.065(6)
C13 0.096(5) 0.107(6) 0.094(6) -0.040(5) 0.046(5) -0.045(5)
C55 0.137(6) 0.041(4) 0.112(6) -0.041(4) -0.040(5) 0.024(4)
C30 0.200(11) 0.118(8) 0.208(12) -0.099(8) -0.115(10) 0.052(7)
C20 0.145(8) 0.058(5) 0.086(6) -0.003(4) 0.026(6) -0.003(5)
C15 0.117(7) 0.112(7) 0.150(9) -0.004(6) 0.073(7) -0.002(6)
C43 0.117(8) 0.147(8) 0.125(8) 0.022(6) 0.054(7) 0.005(6)
C11 0.209(10) 0.177(9) 0.116(7) -0.106(7) 0.119(7) -0.149(8)
C26 0.111(7) 0.080(6) 0.089(6) -0.037(5) 0.019(5) -0.034(5)
N14 0.106(4) 0.097(4) 0.099(5) -0.059(4) 0.053(4) -0.043(4)
C19 0.133(8) 0.179(11) 0.147(9) -0.034(8) 0.080(7) -0.002(8)
N9 0.344(13) 0.109(6) 0.085(6) 0.007(5) 0.086(7) 0.136(7)
C14 0.120(7) 0.118(7) 0.077(6) -0.031(5) 0.032(5) -0.052(6)
C32 0.094(6) 0.082(7) 0.123(9) -0.059(6) 0.027(6) -0.027(5)
C39 0.093(7) 0.192(11) 0.144(10) 0.006(9) 0.041(7) -0.024(7)
C44 0.056(5) 0.090(6) 0.130(9) -0.038(6) 0.043(6) -0.014(4)
C6 0.151(9) 0.140(8) 0.200(11) -0.122(8) 0.057(8) -0.009(7)
C24 0.109(6) 0.104(6) 0.080(5) -0.041(4) 0.028(5) -0.042(5)
C8 0.133(7) 0.094(5) 0.089(6) -0.066(5) 0.044(5) -0.045(5)
C12 0.115(6) 0.094(5) 0.089(6) -0.032(4) 0.039(5) -0.034(5)
C45 0.110(6) 0.106(6) 0.078(5) -0.053(4) 0.043(5) -0.052(5)
C4 0.118(7) 0.112(7) 0.129(8) -0.078(6) 0.017(6) -0.003(5)
C16 0.129(7) 0.091(6) 0.112(7) -0.035(5) 0.048(6) -0.005(5)
C36 0.115(6) 0.110(6) 0.089(6) -0.059(5) 0.051(5) -0.047(5)
C23 0.121(6) 0.103(6) 0.103(6) -0.064(5) 0.042(5) -0.057(5)
C37 0.107(6) 0.093(5) 0.074(5) -0.035(4) 0.029(4) -0.030(4)
C25 0.109(6) 0.104(5) 0.071(5) -0.054(4) 0.041(4) -0.043(4)
C18 0.182(10) 0.106(7) 0.183(10) 0.033(7) 0.116(9) 0.022(7)
C7 0.094(6) 0.141(8) 0.157(9) -0.088(7) 0.006(6) -0.019(6)
C17 0.111(6) 0.081(6) 0.124(7) -0.037(5) 0.040(6) -0.016(5)
O21 0.0285(19) 0.059(2) 0.082(3) -0.008(2) 0.005(2) 0.0114(17)
O22 0.036(2) 0.050(2) 0.087(3) 0.000(2) 0.020(2) 0.0051(16)
C40 0.078(6) 0.223(11) 0.102(7) 0.016(7) 0.036(5) -0.022(6)
O26 0.053(2) 0.052(2) 0.070(3) -0.014(2) -0.001(2) 0.0093(18)

loop_
_atom_type_symbol
_atom_type_description
_atom_type_scat_dispersion_real
_atom_type_scat_dispersion_imag
_atom_type_scat_source
C C 0.0181 0.0091 'International Tables Vol C Tables 4.2.6.8 and 6.1.1.4'
H H 0.0000 0.0000 'International Tables Vol C Tables 4.2.6.8 and 6.1.1.4'
N N 0.0311 0.0180 'International Tables Vol C Tables 4.2.6.8 and 6.1.1.4'
O O 0.0492 0.0322 'International Tables Vol C Tables 4.2.6.8 and 6.1.1.4'
Zn Zn -1.5491 0.6778 'International Tables Vol C Tables 4.2.6.8 and 6.1.1.4'

loop_
_geom_angle_atom_site_label_1
_geom_angle_atom_site_label_2
_geom_angle_atom_site_label_3
_geom_angle
_geom_angle_site_symmetry_1
_geom_angle_site_symmetry_3
O19 Zn4 O53 103.60(15) . .
O19 Zn4 N6 117.61(15) . .
O53 Zn4 N6 106.21(16) . .
O11 Zn4 O19 113.99(14) . .
O11 Zn4 O53 105.94(15) . .
O11 Zn4 N6 108.45(15) . .
N13 Zn7 N14 88.3(2) . .
N11 Zn7 N13 171.1(3) . .
N11 Zn7 N12 89.3(2) . .
N11 Zn7 N14 90.7(2) . .
N12 Zn7 N13 90.38(19) . .
N12 Zn7 N14 171.5(3) . .
N20 Zn9 N21 88.87(12) . .
N20 Zn9 N19 89.86(13) . .
N20 Zn9 O26 96.11(15) . .
N21 Zn9 N19 167.00(15) . .
N21 Zn9 O26 95.18(14) . .
N19 Zn9 O26 97.81(14) . .
N22 Zn9 N20 165.30(16) . .
N22 Zn9 N21 89.13(12) . .
N22 Zn9 N19 88.82(12) . .
N22 Zn9 O26 98.58(14) . .
O23 Zn6 Zn6 76.31(11) . 2_797
O23 Zn6 O16 87.18(14) . 2_687
O23 Zn6 O15 89.89(14) . 1_665
O23 Zn6 O24 157.90(15) . 2_797
O16 Zn6 Zn6 76.61(11) 2_687 2_797
O16 Zn6 O15 158.46(16) 2_687 1_665
O16 Zn6 O24 86.65(15) 2_687 2_797
O15 Zn6 Zn6 81.96(12) 1_665 2_797
O15 Zn6 O24 88.12(15) 1_665 2_797
O24 Zn6 Zn6 81.61(12) 2_797 2_797
N7 Zn6 Zn6 171.41(10) 2_787 2_797
N7 Zn6 O23 96.73(14) 2_787 .
N7 Zn6 O16 98.25(15) 2_787 2_687
N7 Zn6 O15 103.29(16) 2_787 1_665
N7 Zn6 O24 105.16(15) 2_787 2_797
O9 Zn2 O28 104.99(14) . .
O9 Zn2 N1 112.57(15) . .
O9 Zn2 O22 114.21(15) . 1_445
O28 Zn2 N1 105.79(15) . .
O22 Zn2 O28 103.78(16) 1_445 .
O22 Zn2 N1 114.23(15) 1_445 .
O14 Zn5 Zn5 79.03(11) 2_687 2_687
O17 Zn5 Zn5 81.85(11) . 2_687
O17 Zn5 O14 87.65(14) . 2_687
O18 Zn5 Zn5 77.87(11) 2_687 2_687
O18 Zn5 O14 87.71(15) 2_687 2_687
O18 Zn5 O17 159.70(15) 2_687 .
O13 Zn5 Zn5 79.38(12) . 2_687
O13 Zn5 O14 158.41(16) . 2_687
O13 Zn5 O17 89.39(15) . .
O13 Zn5 O18 87.69(16) . 2_687
N2 Zn5 Zn5 179.39(11) 2_677 2_687
N2 Zn5 O14 101.21(15) 2_677 2_687
N2 Zn5 O17 97.59(15) 2_677 .
N2 Zn5 O18 102.70(15) 2_677 2_687
N2 Zn5 O13 100.38(16) 2_677 .
N17 Zn8 O25 95.25(18) . .
N18 Zn8 N17 89.26(14) . .
N18 Zn8 O25 94.39(19) . .
N16 Zn8 N17 89.96(14) . .
N16 Zn8 N18 171.09(19) . .
N16 Zn8 N15 89.29(14) . .
N16 Zn8 O25 94.52(19) . .
N15 Zn8 N17 169.45(18) . .
N15 Zn8 N18 89.85(14) . .
N15 Zn8 O25 95.30(19) . .
O28 Zn1 N3 106.30(15) . .
O1 Zn1 O28 103.46(17) 2_666 .
O1 Zn1 O3 117.2(2) 2_666 .
O1 Zn1 N3 114.4(2) 2_666 .
O3 Zn1 O28 116.9(2) . .
O3 Zn1 N3 98.5(2) . .
O53 Zn3 O8 102.95(19) . 2_776
O53 Zn3 N8 106.97(17) . .
O8 Zn3 N8 119.0(2) 2_776 .
O5 Zn3 O53 118.1(2) . .
O5 Zn3 O8 113.9(2) . 2_776
O5 Zn3 N8 96.6(2) . .
C128 O23 Zn6 132.3(3) . .
C80 O14 Zn5 125.4(3) . 2_687
C140 O17 Zn5 122.9(3) . .
C92 O16 Zn6 130.8(4) . 2_687
C49 O9 Zn2 120.5(3) . .
Zn1 O28 Zn2 119.93(18) . .
C97 O19 Zn4 108.2(3) . .
C92 O15 Zn6 122.9(3) . 1_445
C140 O18 Zn5 130.3(3) . 2_687
Zn3 O53 Zn4 119.75(19) . .
C128 O24 Zn6 122.8(3) . 2_797
C80 O13 Zn5 128.8(3) . .
C68 O11 Zn4 120.6(4) . .
C1 O1 Zn1 112.9(5) . 2_666
C44 O3 Zn1 113.3(5) . .
C20 O8 Zn3 111.4(5) . 2_776
C32 O5 Zn3 117.5(6) . .
C132 N20 Zn9 125.8(3) . .
C129 N20 Zn9 126.6(3) . .
C129 N20 C132 107.3(3) . .
C84 N17 Zn8 125.4(3) . .
C81 N17 Zn8 126.5(3) . .
C81 N17 C84 107.5(4) . .
C120 N21 Zn9 125.3(3) . .
C120 N21 C117 106.8(3) . .
C117 N21 Zn9 126.1(3) . .
C72 N18 Zn8 127.4(3) . .
C69 N18 Zn8 126.4(3) . .
C69 N18 C72 106.2(3) . .
C93 N16 Zn8 126.5(3) . .
C96 N16 Zn8 127.2(3) . .
C96 N16 C93 106.1(3) . .
C150 N6 Zn4 126.7(3) . .
C150 N6 C151 103.0(4) . .
C151 N6 Zn4 129.7(4) . .
C60 N15 Zn8 127.0(3) . .
C57 N15 Zn8 126.8(3) . .
C57 N15 C60 106.0(4) . .
C144 N19 Zn9 126.2(3) . .
C144 N19 C141 107.6(3) . .
C141 N19 Zn9 123.9(3) . .
C108 N22 Zn9 127.1(3) . .
C105 N22 Zn9 126.4(3) . .
C105 N22 C108 106.5(3) . .
C150 N7 Zn6 121.1(3) . 2_787
C150 N7 C154 103.3(4) . .
C154 N7 Zn6 134.3(3) . 2_787
C149 N1 Zn2 130.1(4) . .
C145 N1 Zn2 125.6(3) . .
C145 N1 C149 104.3(4) . .
C145 N2 Zn5 121.0(3) . 2_677
C145 N2 C146 102.8(4) . .
C146 N2 Zn5 135.4(3) . 2_677
C149 N3 Zn1 129.6(3) . .
C149 N3 C148 110.0(5) . .
C148 N3 Zn1 119.8(4) . .
C148 N4 C147 120.6(6) . .
C151 N8 Zn3 128.4(4) . .
C152 N8 Zn3 119.5(5) . .
C152 N8 C151 112.0(6) . .
H5A N5 H5B 120.0 . .
C147 N5 H5A 120.0 . .
C147 N5 H5B 120.0 . .
N10 C153 C154 121.7(7) . .
N10 C153 N9 118.9(6) . .
N9 C153 C154 119.4(7) . .
C153 N10 H10A 120.0 . .
C153 N10 H10B 120.0 . .
H10A N10 H10B 120.0 . .
C111 C110 C109 121.3(4) . .
C111 C110 C115 118.1(4) . .
C115 C110 C109 120.6(4) . .
N21 C120 C119 110.7(3) . .
N21 C120 C121 125.9(4) . .
C121 C120 C119 123.3(4) . .
C91 C86 C85 121.3(5) . .
C87 C86 C85 120.7(4) . .
C87 C86 C91 118.0(4) . .
C127 C122 C121 118.7(5) . .
C123 C122 C121 121.7(5) . .
C123 C122 C127 119.5(4) . .
N16 C93 C94 109.0(4) . .
C85 C93 N16 125.4(4) . .
C85 C93 C94 125.6(4) . .
N20 C132 C133 125.5(4) . .
N20 C132 C131 108.5(4) . .
C133 C132 C131 126.0(4) . .
N17 C84 C85 126.0(4) . .
N17 C84 C83 109.1(4) . .
C85 C84 C83 124.8(4) . .
N17 C81 C82 110.2(4) . .
N17 C81 C73 125.7(4) . .
C73 C81 C82 124.1(4) . .
N22 C108 C107 110.7(4) . .
N22 C108 C109 124.7(4) . .
C109 C108 C107 124.6(4) . .
N19 C144 C143 110.3(3) . .
N19 C144 C104 125.1(4) . .
C104 C144 C143 124.6(4) . .
N18 C72 C71 110.5(4) . .
N18 C72 C73 124.3(4) . .
C73 C72 C71 125.1(4) . .
C102 C101 C104 122.0(4) . .
C100 C101 C104 121.7(4) . .
C100 C101 C102 116.2(4) . .
Zn8 O25 H25A 127.7 . .
Zn8 O25 H25B 127.8 . .
H25A O25 H25B 104.5 . .
N20 C129 C121 125.6(4) . .
N20 C129 C130 109.1(3) . .
C121 C129 C130 125.1(4) . .
C81 C82 H82 126.8 . .
C83 C82 C81 106.4(4) . .
C83 C82 H82 126.8 . .
N22 C105 C104 126.0(4) . .
N22 C105 C106 109.6(3) . .
C104 C105 C106 124.4(4) . .
C139 C134 C133 119.8(5) . .
C139 C134 C135 118.9(4) . .
C135 C134 C133 121.3(5) . .
C124 C125 C128 123.4(5) . .
C124 C125 C126 117.7(4) . .
C126 C125 C128 118.8(4) . .
C96 C95 H95 126.2 . .
C94 C95 H95 126.2 . .
C94 C95 C96 107.6(4) . .
N16 C96 C95 109.5(4) . .
N16 C96 C56 125.3(4) . .
C56 C96 C95 124.9(4) . .
N15 C60 C59 109.6(4) . .
N15 C60 C61 124.8(4) . .
C61 C60 C59 125.5(4) . .
C63 C62 C61 124.6(6) . .
C63 C62 C67 114.9(5) . .
C67 C62 C61 120.4(5) . .
C79 C74 C73 121.5(5) . .
C79 C74 C75 120.0(5) . .
C75 C74 C73 118.4(5) . .
C141 C142 H142 126.4 . .
C143 C142 H142 126.4 . .
C143 C142 C141 107.1(4) . .
C54 C53 C56 121.1(5) . .
C52 C53 C56 122.2(5) . .
C52 C53 C54 116.7(5) . .
C93 C94 H94 126.1 . .
C95 C94 C93 107.7(4) . .
C95 C94 H94 126.1 . .
C72 C71 H71 126.3 . .
C70 C71 C72 107.3(4) . .
C70 C71 H71 126.3 . .
N3 C149 N1 126.1(5) . .
C146 C149 N1 108.8(4) . .
C146 C149 N3 125.2(4) . .
N21 C117 C118 108.0(4) . .
N21 C117 C109 124.6(4) . .
C109 C117 C118 127.4(4) . .
N19 C141 C142 108.3(4) . .
N19 C141 C133 126.4(4) . .
C133 C141 C142 125.2(4) . .
C76 C77 C80 120.1(5) . .
C78 C77 C80 120.2(5) . .
C78 C77 C76 119.6(5) . .
N1 C145 N2 115.4(4) . .
N1 C145 H145 122.3 . .
N2 C145 H145 122.3 . .
C93 C85 C86 117.3(4) . .
C93 C85 C84 125.9(4) . .
C84 C85 C86 116.8(4) . .
C108 C107 H107 126.9 . .
C106 C107 C108 106.2(4) . .
C106 C107 H107 126.9 . .
C117 C118 H118 125.4 . .
C119 C118 C117 109.1(4) . .
C119 C118 H118 125.4 . .
C114 C113 C112 119.1(4) . .
C114 C113 C116 118.7(5) . .
C112 C113 C116 122.2(5) . .
N15 C57 C58 109.2(4) . .
N15 C57 C56 125.5(4) . .
C56 C57 C58 125.3(4) . .
O16 C92 O15 127.2(5) . .
O16 C92 C89 118.5(5) . .
O15 C92 C89 114.3(5) . .
N18 C69 C70 109.6(4) . .
N18 C69 C61 126.0(4) . .
C61 C69 C70 124.3(4) . .
C144 C143 H143 126.7 . .
C142 C143 C144 106.6(4) . .
C142 C143 H143 126.7 . .
C84 C83 H83 126.6 . .
C82 C83 C84 106.8(4) . .
C82 C83 H83 126.6 . .
C132 C133 C134 116.7(4) . .
C132 C133 C141 126.3(4) . .
C141 C133 C134 117.0(3) . .
C60 C59 H59 126.4 . .
C58 C59 C60 107.1(4) . .
C58 C59 H59 126.4 . .
C137 C136 H136 118.9 . .
C137 C136 C135 122.1(4) . .
C135 C136 H136 118.9 . .
N6 C150 N7 116.3(4) . .
N6 C150 H150 121.8 . .
N7 C150 H150 121.8 . .
C57 C58 H58 126.1 . .
C59 C58 C57 107.9(4) . .
C59 C58 H58 126.1 . .
C120 C119 H119 127.3 . .
C118 C119 C120 105.4(4) . .
C118 C119 H119 127.3 . .
C144 C104 C101 118.0(4) . .
C105 C104 C144 124.4(4) . .
C105 C104 C101 117.3(4) . .
C51 C50 C49 122.7(6) . .
C51 C50 C55 116.5(5) . .
C55 C50 C49 120.8(6) . .
C136 C137 C140 123.6(4) . .
C138 C137 C136 118.3(4) . .
C138 C137 C140 118.1(5) . .
C71 C70 C69 106.3(4) . .
C71 C70 H70 126.8 . .
C69 C70 H70 126.8 . .
C108 C109 C110 117.1(4) . .
C117 C109 C110 116.6(4) . .
C117 C109 C108 126.1(4) . .
C105 C106 H106 126.6 . .
C107 C106 C105 106.7(4) . .
C107 C106 H106 126.6 . .
C81 C73 C74 116.9(4) . .
C72 C73 C81 126.0(4) . .
C72 C73 C74 117.1(4) . .
C103 C98 C97 119.7(4) . .
C99 C98 C97 121.2(4) . .
C99 C98 C103 119.1(4) . .
C120 C121 C122 117.6(4) . .
C129 C121 C120 125.1(4) . .
C129 C121 C122 117.2(4) . .
C88 C89 C92 124.4(5) . .
C88 C89 C90 117.2(5) . .
C90 C89 C92 118.4(5) . .
N8 C151 N6 127.5(6) . .
N8 C151 C154 123.5(5) . .
C154 C151 N6 108.9(5) . .
C66 C65 C64 118.4(5) . .
C66 C65 C68 122.3(6) . .
C64 C65 C68 119.2(6) . .
O19 C97 C98 115.4(4) . .
O20 C97 O19 123.4(4) . .
O20 C97 C98 121.0(5) . .
C132 C131 H131 125.6 . .
C130 C131 C132 108.7(4) . .
C130 C131 H131 125.6 . .
C129 C130 H130 126.8 . .
C131 C130 C129 106.4(4) . .
C131 C130 H130 126.8 . .
C60 C61 C62 117.3(4) . .
C60 C61 C69 125.6(4) . .
C69 C61 C62 117.0(4) . .
C96 C56 C53 116.6(4) . .
C96 C56 C57 125.2(4) . .
C57 C56 C53 118.1(4) . .
C48 C47 H47 126.5 . .
C46 C47 H47 126.5 . .
C46 C47 C48 107.0(6) . .
C125 C124 H124 119.6 . .
C125 C124 C123 120.9(5) . .
C123 C124 H124 119.6 . .
C101 C102 H102 118.9 . .
C103 C102 C101 122.2(5) . .
C103 C102 H102 118.9 . .
O14 C80 C77 114.1(5) . .
O13 C80 O14 127.4(4) . .
O13 C80 C77 118.5(5) . .
C98 C103 H103 120.0 . .
C102 C103 C98 120.0(5) . .
C102 C103 H103 120.0 . .
N2 C146 C147 133.4(6) . .
C149 C146 N2 108.7(4) . .
C149 C146 C147 117.8(5) . .
C101 C100 H100 118.3 . .
C99 C100 C101 123.3(5) . .
C99 C100 H100 118.3 . .
C86 C91 H91 120.3 . .
C90 C91 C86 119.5(5) . .
C90 C91 H91 120.3 . .
C98 C99 H99 120.4 . .
C100 C99 C98 119.2(5) . .
C100 C99 H99 120.4 . .
C21 N13 Zn7 126.3(4) . .
C21 N13 C24 109.8(5) . .
C24 N13 Zn7 124.0(4) . .
C134 C139 H139 120.0 . .
C138 C139 C134 119.9(5) . .
C138 C139 H139 120.0 . .
C89 C88 H88 118.6 . .
C89 C88 C87 122.7(6) . .
C87 C88 H88 118.6 . .
C110 C111 H111 119.4 . .
C112 C111 C110 121.2(5) . .
C112 C111 H111 119.4 . .
O23 C128 O24 126.9(5) . .
O23 C128 C125 119.3(5) . .
O24 C128 C125 113.7(5) . .
C137 C138 C139 122.0(5) . .
C137 C138 H138 119.0 . .
C139 C138 H138 119.0 . .
C122 C127 H127 121.0 . .
C122 C127 C126 117.9(5) . .
C126 C127 H127 121.0 . .
C89 C90 C91 122.1(5) . .
C89 C90 H90 118.9 . .
C91 C90 H90 118.9 . .
C113 C114 H114 119.8 . .
C115 C114 C113 120.3(5) . .
C115 C114 H114 119.8 . .
C110 C115 H115 119.8 . .
C114 C115 C110 120.3(5) . .
C114 C115 H115 119.8 . .
C77 C76 H76 121.3 . .
C77 C76 C75 117.5(6) . .
C75 C76 H76 121.3 . .
C113 C112 H112 119.6 . .
C111 C112 C113 120.9(5) . .
C111 C112 H112 119.6 . .
C9 C10 H10 126.7 . .
C11 C10 H10 126.7 . .
C11 C10 C9 106.6(6) . .
C48 N11 Zn7 126.8(4) . .
C45 N11 Zn7 128.2(4) . .
C45 N11 C48 105.0(5) . .
N7 C154 C153 134.0(6) . .
C151 C154 N7 108.4(4) . .
C151 C154 C153 117.6(6) . .
C65 C66 H66 119.9 . .
C65 C66 C67 120.3(6) . .
C67 C66 H66 119.9 . .
N12 C33 C34 110.2(6) . .
N12 C33 C25 128.4(6) . .
C25 C33 C34 120.8(6) . .
C122 C123 C124 121.4(5) . .
C122 C123 H123 119.3 . .
C124 C123 H123 119.3 . .
C65 C64 H64 121.8 . .
C65 C64 C63 116.4(7) . .
C63 C64 H64 121.8 . .
C134 C135 H135 120.6 . .
C136 C135 C134 118.7(5) . .
C136 C135 H135 120.6 . .
O17 C140 C137 113.8(5) . .
O18 C140 O17 127.0(5) . .
O18 C140 C137 119.2(5) . .
C86 C87 C88 120.4(5) . .
C86 C87 H87 119.8 . .
C88 C87 H87 119.8 . .
N4 C147 N5 122.2(6) . .
N4 C147 C146 117.0(6) . .
N5 C147 C146 120.7(6) . .
C74 C79 H79 119.9 . .
C74 C79 C78 120.1(6) . .
C78 C79 H79 119.9 . .
C53 C54 H54 119.2 . .
C53 C54 C55 121.5(6) . .
C55 C54 H54 119.2 . .
C50 C51 H51 118.9 . .
C50 C51 C52 122.1(7) . .
C52 C51 H51 118.9 . .
C2 C3 H3 121.0 . .
C2 C3 C4 117.9(8) . .
C4 C3 H3 121.0 . .
C3 C2 C1 120.3(8) . .
C3 C2 C7 123.3(7) . .
C7 C2 C1 115.9(8) . .
C74 C75 C76 120.4(6) . .
C74 C75 H75 119.8 . .
C76 C75 H75 119.8 . .
C125 C126 C127 122.5(5) . .
C125 C126 H126 118.7 . .
C127 C126 H126 118.7 . .
C62 C63 C64 126.7(7) . .
C62 C63 H63 116.7 . .
C64 C63 H63 116.7 . .
C33 N12 Zn7 125.7(4) . .
C33 N12 C36 109.4(5) . .
C36 N12 Zn7 124.8(4) . .
C27 C28 H28 123.1 . .
C29 C28 H28 123.1 . .
C29 C28 C27 113.9(10) . .
O9 C49 O10 123.3(5) . .
O9 C49 C50 117.5(5) . .
O10 C49 C50 119.2(6) . .
N3 C148 H148 115.4 . .
N4 C148 N3 129.3(6) . .
N4 C148 H148 115.4 . .
C6 C5 C8 119.8(8) . .
C4 C5 C6 118.0(7) . .
C4 C5 C8 122.1(8) . .
C47 C48 N11 110.8(6) . .
C47 C48 C8 123.8(6) . .
N11 C48 C8 125.4(6) . .
N13 C21 C22 106.3(6) . .
N13 C21 C13 128.9(6) . .
C13 C21 C22 124.5(6) . .
O21 C116 C113 120.4(6) . .
O21 C116 O22 124.7(5) . .
O22 C116 C113 114.9(5) . .
N14 C9 C10 108.3(6) . .
N14 C9 C8 127.4(6) . .
C8 C9 C10 124.1(6) . .
C34 C35 H35 127.6 . .
C34 C35 C36 104.8(6) . .
C36 C35 H35 127.6 . .
O11 C68 C65 114.7(6) . .
O12 C68 O11 124.7(5) . .
O12 C68 C65 120.6(6) . .
C41 C42 H42 120.5 . .
C41 C42 C43 119.0(11) . .
C43 C42 H42 120.5 . .
C28 C27 H27 117.6 . .
C26 C27 C28 124.8(10) . .
C26 C27 H27 117.6 . .
C47 C46 H46 125.3 . .
C47 C46 C45 109.3(6) . .
C45 C46 H46 125.3 . .
C53 C52 C51 122.6(7) . .
C53 C52 H52 118.7 . .
C51 C52 H52 118.7 . .
C21 C22 H22 125.2 . .
C23 C22 C21 109.6(6) . .
C23 C22 H22 125.2 . .
C77 C78 C79 122.2(6) . .
C77 C78 H78 118.9 . .
C79 C78 H78 118.9 . .
C43 C38 C37 122.4(9) . .
C39 C38 C43 118.0(8) . .
C39 C38 C37 119.5(9) . .
C42 C41 C44 127.5(9) . .
C42 C41 C40 121.4(8) . .
C40 C41 C44 111.0(9) . .
C30 C31 H31 117.2 . .
C26 C31 H31 117.2 . .
C26 C31 C30 125.5(11) . .
O1 C1 O2 125.6(7) . .
O1 C1 C2 117.6(8) . .
O2 C1 C2 116.8(8) . .
N8 C152 H152 114.4 . .
N9 C152 N8 131.2(8) . .
N9 C152 H152 114.4 . .
C62 C67 C66 123.2(6) . .
C62 C67 H67 118.4 . .
C66 C67 H67 118.4 . .
C28 C29 C32 115.5(9) . .
C30 C29 C28 121.9(7) . .
C30 C29 C32 122.5(9) . .
C33 C34 H34 126.9 . .
C35 C34 C33 106.2(6) . .
C35 C34 H34 126.9 . .
C21 C13 C14 120.1(6) . .
C21 C13 C12 122.2(6) . .
C12 C13 C14 117.2(6) . .
C50 C55 H55 119.8 . .
C54 C55 C50 120.5(6) . .
C54 C55 H55 119.8 . .
C31 C30 H30 120.7 . .
C29 C30 C31 118.6(10) . .
C29 C30 H30 120.7 . .
O8 C20 O7 124.8(9) . .
O8 C20 C17 119.7(8) . .
O7 C20 C17 114.9(9) . .
C14 C15 H15 119.7 . .
C16 C15 H15 119.7 . .
C16 C15 C14 120.7(9) . .
C42 C43 H43 118.9 . .
C38 C43 C42 122.3(10) . .
C38 C43 H43 118.9 . .
C10 C11 H11 125.6 . .
C10 C11 C12 108.7(6) . .
C12 C11 H11 125.6 . .
C27 C26 C25 119.5(10) . .
C31 C26 C27 115.1(9) . .
C31 C26 C25 125.4(11) . .
C9 N14 Zn7 125.4(4) . .
C12 N14 Zn7 126.8(4) . .
C12 N14 C9 107.7(6) . .
C14 C19 H19 119.5 . .
C18 C19 H19 119.5 . .
C18 C19 C14 121.0(10) . .
C152 N9 C153 116.3(7) . .
C15 C14 C13 122.9(10) . .
C15 C14 C19 118.7(8) . .
C19 C14 C13 118.3(9) . .
O5 C32 O6 126.9(8) . .
O5 C32 C29 117.7(10) . .
O6 C32 C29 114.6(10) . .
C38 C39 H39 118.5 . .
C38 C39 C40 123.0(10) . .
C40 C39 H39 118.5 . .
O3 C44 O4 127.2(8) . .
O3 C44 C41 124.2(8) . .
O4 C44 C41 108.5(9) . .
C5 C6 H6 119.2 . .
C7 C6 C5 121.6(9) . .
C7 C6 H6 119.2 . .
N13 C24 C23 107.1(6) . .
N13 C24 C25 129.2(6) . .
C25 C24 C23 123.5(6) . .
C48 C8 C5 117.9(6) . .
C48 C8 C9 124.0(6) . .
C9 C8 C5 118.0(6) . .
C13 C12 C11 125.5(6) . .
N14 C12 C13 126.5(6) . .
N14 C12 C11 108.1(6) . .
N11 C45 C46 107.8(6) . .
C37 C45 N11 125.6(6) . .
C37 C45 C46 126.5(7) . .
C3 C4 H4 118.7 . .
C5 C4 C3 122.6(8) . .
C5 C4 H4 118.7 . .
C15 C16 H16 120.3 . .
C15 C16 C17 119.5(8) . .
C17 C16 H16 120.3 . .
N12 C36 C35 108.8(5) . .
N12 C36 C37 127.4(6) . .
C37 C36 C35 123.8(6) . .
C22 C23 C24 107.1(6) . .
C22 C23 H23 126.4 . .
C24 C23 H23 126.4 . .
C45 C37 C38 118.9(6) . .
C45 C37 C36 124.4(6) . .
C36 C37 C38 116.8(6) . .
C33 C25 C26 119.6(6) . .
C24 C25 C33 121.3(6) . .
C24 C25 C26 118.4(6) . .
C19 C18 H18 119.4 . .
C19 C18 C17 121.1(10) . .
C17 C18 H18 119.4 . .
C2 C7 H7 121.9 . .
C6 C7 C2 116.2(9) . .
C6 C7 H7 121.9 . .
C16 C17 C20 117.7(8) . .
C18 C17 C20 123.3(8) . .
C18 C17 C16 118.6(8) . .
C116 O22 Zn2 106.8(3) . 1_665
C41 C40 C39 116.4(10) . .
C41 C40 H40 121.8 . .
C39 C40 H40 121.8 . .
Zn9 O26 H26A 127.8 . .
Zn9 O26 H26B 127.8 . .
H26A O26 H26B 104.5 . .

loop_
_geom_bond_atom_site_label_1
_geom_bond_atom_site_label_2
_geom_bond_distance
_geom_bond_site_symmetry_2
Zn4 O19 1.955(3) .
Zn4 O53 1.993(3) .
Zn4 O11 1.952(3) .
Zn4 N6 1.996(4) .
Zn7 N13 2.060(5) .
Zn7 N11 2.013(5) .
Zn7 N12 2.052(5) .
Zn7 N14 2.064(5) .
Zn9 N20 2.060(3) .
Zn9 N21 2.063(3) .
Zn9 N19 2.075(3) .
Zn9 N22 2.054(4) .
Zn9 O26 2.168(4) .
Zn6 Zn6 2.9977(14) 2_797
Zn6 O23 2.037(3) .
Zn6 O16 2.044(3) 2_687
Zn6 O15 2.044(3) 1_665
Zn6 O24 2.057(3) 2_797
Zn6 N7 2.009(5) 2_787
Zn2 O9 1.954(3) .
Zn2 O28 1.982(3) .
Zn2 N1 2.010(4) .
Zn2 O22 1.976(3) 1_445
Zn5 Zn5 2.9636(14) 2_687
Zn5 O14 2.058(3) 2_687
Zn5 O17 2.049(3) .
Zn5 O18 2.022(3) 2_687
Zn5 O13 2.007(4) .
Zn5 N2 2.006(4) 2_677
Zn8 N17 2.071(4) .
Zn8 N18 2.044(3) .
Zn8 N16 2.038(3) .
Zn8 N15 2.039(4) .
Zn8 O25 2.326(5) .
Zn1 O28 1.941(3) .
Zn1 O1 1.928(4) 2_666
Zn1 O3 1.930(5) .
Zn1 N3 2.035(5) .
Zn3 O53 1.921(3) .
Zn3 O8 1.967(4) 2_776
Zn3 O5 1.904(6) .
Zn3 N8 2.059(5) .
O23 C128 1.209(6) .
O14 Zn5 2.058(3) 2_687
O14 C80 1.255(6) .
O17 C140 1.277(6) .
O16 Zn6 2.044(3) 2_687
O16 C92 1.231(6) .
O9 C49 1.257(6) .
O19 C97 1.305(6) .
O15 Zn6 2.045(3) 1_445
O15 C92 1.269(6) .
O18 Zn5 2.022(3) 2_687
O18 C140 1.236(6) .
O24 Zn6 2.057(3) 2_797
O24 C128 1.269(6) .
O13 C80 1.202(6) .
O20 C97 1.240(5) .
O11 C68 1.273(7) .
O1 Zn1 1.928(4) 2_666
O1 C1 1.197(9) .
O10 C49 1.276(7) .
O3 C44 1.163(10) .
O8 Zn3 1.967(4) 2_776
O8 C20 1.214(9) .
O5 C32 1.190(11) .
O12 C68 1.193(7) .
O6 C32 1.299(12) .
O4 C44 1.328(10) .
O7 C20 1.215(9) .
O2 C1 1.241(9) .
N20 C132 1.372(5) .
N20 C129 1.355(5) .
N17 C84 1.376(5) .
N17 C81 1.335(5) .
N21 C120 1.346(5) .
N21 C117 1.384(5) .
N18 C72 1.369(5) .
N18 C69 1.354(6) .
N16 C93 1.393(5) .
N16 C96 1.373(6) .
N6 C150 1.326(6) .
N6 C151 1.390(6) .
N15 C60 1.378(5) .
N15 C57 1.373(5) .
N19 C144 1.333(5) .
N19 C141 1.370(5) .
N22 C108 1.368(5) .
N22 C105 1.361(5) .
N7 Zn6 2.009(5) 2_787
N7 C150 1.334(6) .
N7 C154 1.385(6) .
N1 C149 1.380(6) .
N1 C145 1.304(5) .
N2 Zn5 2.006(4) 2_677
N2 C145 1.347(5) .
N2 C146 1.386(6) .
N3 C149 1.372(6) .
N3 C148 1.381(8) .
N4 C147 1.305(8) .
N4 C148 1.292(9) .
N8 C151 1.347(7) .
N8 C152 1.309(8) .
N5 H5A 0.8600 .
N5 H5B 0.8600 .
N5 C147 1.320(7) .
C153 N10 1.318(9) .
C153 C154 1.400(7) .
C153 N9 1.329(9) .
N10 H10A 0.8600 .
N10 H10B 0.8600 .
C110 C109 1.516(6) .
C110 C111 1.369(7) .
C110 C115 1.419(6) .
C120 C119 1.466(6) .
C120 C121 1.406(6) .
C86 C85 1.488(6) .
C86 C91 1.414(7) .
C86 C87 1.385(7) .
C122 C121 1.503(6) .
C122 C127 1.394(7) .
C122 C123 1.339(7) .
C93 C94 1.441(6) .
C93 C85 1.392(6) .
C132 C133 1.385(6) .
C132 C131 1.430(6) .
C84 C85 1.399(6) .
C84 C83 1.424(6) .
C81 C82 1.434(6) .
C81 C73 1.415(6) .
C108 C107 1.429(6) .
C108 C109 1.417(6) .
C144 C143 1.447(6) .
C144 C104 1.423(6) .
C72 C71 1.425(6) .
C72 C73 1.406(6) .
C101 C104 1.481(6) .
C101 C102 1.394(7) .
C101 C100 1.391(7) .
O25 H25A 0.8516 .
O25 H25B 0.8520 .
C129 C121 1.395(6) .
C129 C130 1.457(6) .
C82 H82 0.9300 .
C82 C83 1.370(6) .
C105 C104 1.410(6) .
C105 C106 1.449(6) .
C134 C133 1.501(6) .
C134 C139 1.400(7) .
C134 C135 1.401(7) .
C125 C124 1.357(7) .
C125 C128 1.484(6) .
C125 C126 1.370(7) .
C95 H95 0.9300 .
C95 C96 1.444(6) .
C95 C94 1.334(6) .
C96 C56 1.394(6) .
C60 C59 1.449(6) .
C60 C61 1.390(6) .
C62 C61 1.512(6) .
C62 C63 1.282(9) .
C62 C67 1.363(8) .
C74 C73 1.517(6) .
C74 C79 1.332(7) .
C74 C75 1.364(8) .
C142 H142 0.9300 .
C142 C141 1.457(6) .
C142 C143 1.337(6) .
C53 C56 1.497(6) .
C53 C54 1.365(8) .
C53 C52 1.328(8) .
C94 H94 0.9300 .
C71 H71 0.9300 .
C71 C70 1.341(6) .
C149 C146 1.353(7) .
C117 C118 1.452(6) .
C117 C109 1.391(6) .
C141 C133 1.398(6) .
C77 C80 1.539(6) .
C77 C76 1.384(8) .
C77 C78 1.336(7) .
C145 H145 0.9300 .
C107 H107 0.9300 .
C107 C106 1.369(6) .
C118 H118 0.9300 .
C118 C119 1.327(6) .
C113 C114 1.381(7) .
C113 C112 1.386(7) .
C113 C116 1.508(7) .
C57 C58 1.451(6) .
C57 C56 1.402(6) .
C92 C89 1.493(6) .
C69 C70 1.465(6) .
C69 C61 1.411(6) .
C143 H143 0.9300 .
C83 H83 0.9300 .
C59 H59 0.9300 .
C59 C58 1.326(6) .
C136 H136 0.9300 .
C136 C137 1.374(6) .
C136 C135 1.390(6) .
C150 H150 0.9300 .
C58 H58 0.9300 .
C119 H119 0.9300 .
C50 C51 1.330(8) .
C50 C49 1.488(7) .
C50 C55 1.392(8) .
C137 C138 1.368(7) .
C137 C140 1.503(6) .
C70 H70 0.9300 .
C106 H106 0.9300 .
C98 C97 1.498(6) .
C98 C103 1.408(7) .
C98 C99 1.380(7) .
C89 C88 1.369(7) .
C89 C90 1.383(7) .
C151 C154 1.371(8) .
C65 C66 1.346(8) .
C65 C64 1.386(9) .
C65 C68 1.514(7) .
C131 H131 0.9300 .
C131 C130 1.326(6) .
C130 H130 0.9300 .
C47 H47 0.9300 .
C47 C48 1.399(9) .
C47 C46 1.313(9) .
C124 H124 0.9300 .
C124 C123 1.398(7) .
C102 H102 0.9300 .
C102 C103 1.367(6) .
C103 H103 0.9300 .
C146 C147 1.459(7) .
C100 H100 0.9300 .
C100 C99 1.375(6) .
C91 H91 0.9300 .
C91 C90 1.395(7) .
C99 H99 0.9300 .
N13 C21 1.330(8) .
N13 C24 1.375(8) .
C139 H139 0.9300 .
C139 C138 1.371(6) .
C88 H88 0.9300 .
C88 C87 1.386(7) .
C111 H111 0.9300 .
C111 C112 1.364(7) .
C138 H138 0.9300 .
C127 H127 0.9300 .
C127 C126 1.402(7) .
C90 H90 0.9300 .
C114 H114 0.9300 .
C114 C115 1.372(6) .
C115 H115 0.9300 .
C76 H76 0.9300 .
C76 C75 1.439(7) .
C112 H112 0.9300 .
C10 H10 0.9300 .
C10 C9 1.454(9) .
C10 C11 1.295(9) .
N11 C48 1.405(7) .
N11 C45 1.372(8) .
C66 H66 0.9300 .
C66 C67 1.377(7) .
C33 N12 1.333(7) .
C33 C34 1.451(9) .
C33 C25 1.430(8) .
C123 H123 0.9300 .
C64 H64 0.9300 .
C64 C63 1.411(8) .
C135 H135 0.9300 .
C87 H87 0.9300 .
C79 H79 0.9300 .
C79 C78 1.388(7) .
C54 H54 0.9300 .
C54 C55 1.384(8) .
C51 H51 0.9300 .
C51 C52 1.380(7) .
C3 H3 0.9300 .
C3 C2 1.345(11) .
C3 C4 1.390(9) .
C2 C1 1.583(9) .
C2 C7 1.414(11) .
C75 H75 0.9300 .
C126 H126 0.9300 .
C63 H63 0.9300 .
N12 C36 1.368(7) .
C28 H28 0.9300 .
C28 C27 1.444(12) .
C28 C29 1.379(11) .
C148 H148 0.9300 .
C5 C6 1.425(12) .
C5 C8 1.498(8) .
C5 C4 1.347(11) .
C48 C8 1.407(9) .
C21 C22 1.507(9) .
C21 C13 1.378(9) .
C116 O21 1.242(6) .
C116 O22 1.292(7) .
C9 N14 1.354(8) .
C9 C8 1.422(9) .
C35 H35 0.9300 .
C35 C34 1.414(9) .
C35 C36 1.480(9) .
C42 H42 0.9300 .
C42 C41 1.364(12) .
C42 C43 1.398(11) .
C27 H27 0.9300 .
C27 C26 1.389(14) .
C46 H46 0.9300 .
C46 C45 1.453(9) .
C52 H52 0.9300 .
C22 H22 0.9300 .
C22 C23 1.267(9) .
C78 H78 0.9300 .
C38 C43 1.367(11) .
C38 C39 1.354(12) .
C38 C37 1.479(9) .
C41 C44 1.584(11) .
C41 C40 1.402(11) .
C31 H31 0.9300 .
C31 C30 1.404(12) .
C31 C26 1.277(12) .
C152 H152 0.9300 .
C152 N9 1.308(10) .
C67 H67 0.9300 .
C29 C30 1.353(12) .
C29 C32 1.568(10) .
C34 H34 0.9300 .
C13 C14 1.479(9) .
C13 C12 1.422(9) .
C55 H55 0.9300 .
C30 H30 0.9300 .
C20 C17 1.518(11) .
C15 H15 0.9300 .
C15 C14 1.394(12) .
C15 C16 1.382(10) .
C43 H43 0.9300 .
C11 H11 0.9300 .
C11 C12 1.442(9) .
C26 C25 1.453(9) .
N14 C12 1.345(8) .
C19 H19 0.9300 .
C19 C14 1.440(13) .
C19 C18 1.359(11) .
C39 H39 0.9300 .
C39 C40 1.428(11) .
C6 H6 0.9300 .
C6 C7 1.377(10) .
C24 C23 1.492(9) .
C24 C25 1.387(8) .
C45 C37 1.359(8) .
C4 H4 0.9300 .
C16 H16 0.9300 .
C16 C17 1.471(11) .
C36 C37 1.401(8) .
C23 H23 0.9300 .
C18 H18 0.9300 .
C18 C17 1.378(11) .
C7 H7 0.9300 .
O22 Zn2 1.976(3) 1_665
C40 H40 0.9300 .
O26 H26A 0.8548 .
O26 H26B 0.8547 .

loop_
_geom_torsion_atom_site_label_1
_geom_torsion_atom_site_label_2
_geom_torsion_atom_site_label_3
_geom_torsion_atom_site_label_4
_geom_torsion
_geom_torsion_site_symmetry_1
_geom_torsion_site_symmetry_4
Zn4 O19 C97 O20 6.9(6) . .
Zn4 O19 C97 C98 -169.3(3) . .
Zn4 O11 C68 O12 5.4(9) . .
Zn4 O11 C68 C65 -174.7(3) . .
Zn4 N6 C150 N7 171.0(3) . .
Zn4 N6 C151 N8 8.9(8) . .
Zn4 N6 C151 C154 -171.4(3) . .
Zn7 N13 C21 C22 179.2(6) . .
Zn7 N13 C21 C13 5.0(16) . .
Zn7 N13 C24 C23 -178.6(6) . .
Zn7 N13 C24 C25 -2.8(14) . .
Zn7 N11 C48 C47 179.7(7) . .
Zn7 N11 C48 C8 0.6(14) . .
Zn7 N11 C45 C46 179.6(6) . .
Zn7 N11 C45 C37 -1.0(14) . .
Zn7 N12 C36 C35 -174.8(7) . .
Zn7 N12 C36 C37 6.9(14) . .
Zn7 N14 C12 C13 5.9(14) . .
Zn7 N14 C12 C11 -173.9(8) . .
Zn9 N20 C132 C133 4.1(7) . .
Zn9 N20 C132 C131 -176.8(3) . .
Zn9 N20 C129 C121 0.6(7) . .
Zn9 N20 C129 C130 175.9(4) . .
Zn9 N21 C120 C119 -163.6(3) . .
Zn9 N21 C120 C121 18.4(7) . .
Zn9 N21 C117 C118 163.2(3) . .
Zn9 N21 C117 C109 -15.5(7) . .
Zn9 N19 C144 C143 -160.0(3) . .
Zn9 N19 C144 C104 19.7(7) . .
Zn9 N19 C141 C142 161.6(3) . .
Zn9 N19 C141 C133 -15.2(7) . .
Zn9 N22 C108 C107 174.5(3) . .
Zn9 N22 C108 C109 -6.0(7) . .
Zn9 N22 C105 C104 4.4(7) . .
Zn9 N22 C105 C106 -176.6(3) . .
Zn6 O23 C128 O24 -2.2(7) . .
Zn6 O23 C128 C125 -179.4(3) . .
Zn6 O16 C92 O15 9.8(7) 2_687 .
Zn6 O16 C92 C89 -171.7(3) 2_687 .
Zn6 O15 C92 O16 -5.5(7) 1_445 .
Zn6 O15 C92 C89 175.9(3) 1_445 .
Zn6 O24 C128 O23 0.2(7) 2_797 .
Zn6 O24 C128 C125 177.6(3) 2_797 .
Zn6 N7 C150 N6 170.2(3) 2_787 .
Zn6 N7 C154 C153 13.3(10) 2_787 .
Zn6 N7 C154 C151 -167.8(3) 2_787 .
Zn2 O9 C49 O10 -12.5(8) . .
Zn2 O9 C49 C50 170.1(4) . .
Zn2 N1 C149 N3 -3.2(7) . .
Zn2 N1 C149 C146 176.4(3) . .
Zn2 N1 C145 N2 -177.6(3) . .
Zn5 O14 C80 O13 -1.3(7) 2_687 .
Zn5 O14 C80 C77 176.8(3) 2_687 .
Zn5 O17 C140 O18 -3.2(7) . .
Zn5 O17 C140 C137 175.6(3) . .
Zn5 O18 C140 O17 4.8(8) 2_687 .
Zn5 O18 C140 C137 -173.9(3) 2_687 .
Zn5 O13 C80 O14 1.2(8) . .
Zn5 O13 C80 C77 -176.8(3) . .
Zn5 N2 C145 N1 -170.7(3) 2_677 .
Zn5 N2 C146 C149 168.7(3) 2_677 .
Zn5 N2 C146 C147 -15.1(9) 2_677 .
Zn8 N17 C84 C85 8.1(8) . .
Zn8 N17 C84 C83 -170.4(4) . .
Zn8 N17 C81 C82 170.6(4) . .
Zn8 N17 C81 C73 -9.2(8) . .
Zn8 N18 C72 C71 -177.9(4) . .
Zn8 N18 C72 C73 5.1(9) . .
Zn8 N18 C69 C70 178.4(4) . .
Zn8 N18 C69 C61 -3.1(9) . .
Zn8 N16 C93 C94 177.6(4) . .
Zn8 N16 C93 C85 -4.2(8) . .
Zn8 N16 C96 C95 -178.8(4) . .
Zn8 N16 C96 C56 7.5(9) . .
Zn8 N15 C60 C59 -174.4(4) . .
Zn8 N15 C60 C61 2.6(8) . .
Zn8 N15 C57 C58 174.6(4) . .
Zn8 N15 C57 C56 -5.8(8) . .
Zn1 O1 C1 O2 -2.8(13) 2_666 .
Zn1 O1 C1 C2 176.0(6) 2_666 .
Zn1 O3 C44 O4 5.2(12) . .
Zn1 O3 C44 C41 -170.0(5) . .
Zn1 N3 C149 N1 -12.3(7) . .
Zn1 N3 C149 C146 168.1(4) . .
Zn1 N3 C148 N4 -170.6(7) . .
Zn3 O8 C20 O7 -0.6(12) 2_776 .
Zn3 O8 C20 C17 -171.2(6) 2_776 .
Zn3 O5 C32 O6 1.7(14) . .
Zn3 O5 C32 C29 170.5(4) . .
Zn3 N8 C151 N6 4.1(9) . .
Zn3 N8 C151 C154 -175.5(4) . .
Zn3 N8 C152 N9 174.5(10) . .
O16 C92 C89 C88 169.8(5) . .
O16 C92 C89 C90 -9.9(7) . .
O15 C92 C89 C88 -11.5(7) . .
O15 C92 C89 C90 168.8(5) . .
O8 C20 C17 C16 6.0(12) . .
O8 C20 C17 C18 178.4(9) . .
O7 C20 C17 C16 -165.5(9) . .
O7 C20 C17 C18 6.9(14) . .
N20 C132 C133 C134 -173.2(5) . .
N20 C132 C133 C141 3.3(9) . .
N20 C132 C131 C130 2.4(6) . .
N20 C129 C121 C120 -5.8(9) . .
N20 C129 C121 C122 171.5(5) . .
N20 C129 C130 C131 -0.1(7) . .
N17 C84 C85 C86 176.6(5) . .
N17 C84 C85 C93 -2.1(9) . .
N17 C84 C83 C82 -0.9(7) . .
N17 C81 C82 C83 0.2(7) . .
N17 C81 C73 C72 2.6(10) . .
N17 C81 C73 C74 -175.0(5) . .
N21 C120 C119 C118 -0.9(6) . .
N21 C120 C121 C122 178.2(5) . .
N21 C120 C121 C129 -4.4(9) . .
N21 C117 C118 C119 1.8(6) . .
N21 C117 C109 C110 177.4(4) . .
N21 C117 C109 C108 1.4(8) . .
N18 C72 C71 C70 -0.3(7) . .
N18 C72 C73 C81 -0.3(10) . .
N18 C72 C73 C74 177.3(5) . .
N18 C69 C70 C71 -0.9(7) . .
N18 C69 C61 C60 -1.7(10) . .
N18 C69 C61 C62 177.8(5) . .
N16 C93 C94 C95 -0.1(7) . .
N16 C93 C85 C86 -178.8(5) . .
N16 C93 C85 C84 -0.1(9) . .
N16 C96 C56 C53 179.1(6) . .
N16 C96 C56 C57 -2.0(10) . .
N6 C151 C154 N7 0.6(6) . .
N6 C151 C154 C153 179.7(6) . .
N15 C60 C59 C58 -1.5(7) . .
N15 C60 C61 C62 -177.6(5) . .
N15 C60 C61 C69 2.0(10) . .
N15 C57 C58 C59 1.1(7) . .
N15 C57 C56 C96 1.0(10) . .
N15 C57 C56 C53 179.9(5) . .
N19 C144 C143 C142 -3.0(6) . .
N19 C144 C104 C101 -178.2(5) . .
N19 C144 C104 C105 -3.8(8) . .
N19 C141 C133 C132 3.0(9) . .
N19 C141 C133 C134 179.5(5) . .
N22 C108 C107 C106 4.6(6) . .
N22 C108 C109 C110 -165.9(4) . .
N22 C108 C109 C117 10.1(8) . .
N22 C105 C104 C144 -9.3(8) . .
N22 C105 C104 C101 165.2(5) . .
N22 C105 C106 C107 0.9(6) . .
N1 C149 C146 N2 1.4(5) . .
N1 C149 C146 C147 -175.6(4) . .
N2 C146 C147 N4 -180.0(6) . .
N2 C146 C147 N5 4.5(10) . .
N3 C149 C146 N2 -179.0(4) . .
N3 C149 C146 C147 4.0(8) . .
N8 C151 C154 N7 -179.7(5) . .
N8 C151 C154 C153 -0.6(9) . .
N8 C152 N9 C153 2.9(18) . .
N10 C153 C154 N7 1.5(14) . .
N10 C153 C154 C151 -177.3(8) . .
N10 C153 N9 C152 176.4(10) . .
C110 C111 C112 C113 0.5(9) . .
C120 N21 C117 C118 -2.3(5) . .
C120 N21 C117 C109 179.0(5) . .
C86 C91 C90 C89 -1.3(9) . .
C122 C127 C126 C125 2.6(8) . .
C93 N16 C96 C95 -3.2(6) . .
C93 N16 C96 C56 -176.9(6) . .
C132 N20 C129 C121 -173.8(5) . .
C132 N20 C129 C130 1.6(6) . .
C132 C131 C130 C129 -1.4(7) . .
C84 N17 C81 C82 -0.8(6) . .
C84 N17 C81 C73 179.4(5) . .
C81 N17 C84 C85 179.7(5) . .
C81 N17 C84 C83 1.1(6) . .
C81 C82 C83 C84 0.4(7) . .
C108 N22 C105 C104 -177.0(5) . .
C108 N22 C105 C106 1.9(5) . .
C108 C107 C106 C105 -3.2(6) . .
C144 N19 C141 C142 -1.8(6) . .
C144 N19 C141 C133 -178.6(5) . .
C72 N18 C69 C70 0.7(7) . .
C72 N18 C69 C61 179.2(6) . .
C72 C71 C70 C69 0.7(7) . .
C101 C102 C103 C98 -0.9(8) . .
C101 C100 C99 C98 -0.6(8) . .
C129 N20 C132 C133 178.5(5) . .
C129 N20 C132 C131 -2.4(6) . .
C82 C81 C73 C72 -177.2(6) . .
C82 C81 C73 C74 5.2(8) . .
C105 N22 C108 C107 -4.0(5) . .
C105 N22 C108 C109 175.5(5) . .
C134 C139 C138 C137 -0.7(8) . .
C125 C124 C123 C122 0.7(10) . .
C95 C96 C56 C53 6.4(9) . .
C95 C96 C56 C57 -174.7(6) . .
C96 N16 C93 C94 2.1(6) . .
C96 N16 C93 C85 -179.8(5) . .
C96 C95 C94 C93 -1.9(7) . .
C60 N15 C57 C58 -2.0(6) . .
C60 N15 C57 C56 177.7(5) . .
C60 C59 C58 C57 0.3(7) . .
C74 C79 C78 C77 0.2(10) . .
C142 C141 C133 C132 -173.3(5) . .
C142 C141 C133 C134 3.2(8) . .
C53 C54 C55 C50 -1.9(12) . .
C94 C93 C85 C86 -1.0(8) . .
C94 C93 C85 C84 177.7(6) . .
C94 C95 C96 N16 3.3(7) . .
C94 C95 C96 C56 177.0(6) . .
C71 C72 C73 C81 -176.9(6) . .
C71 C72 C73 C74 0.7(9) . .
C149 N1 C145 N2 -0.4(5) . .
C149 N3 C148 N4 1.1(11) . .
C149 C146 C147 N4 -4.0(8) . .
C149 C146 C147 N5 -179.5(6) . .
C117 N21 C120 C119 2.0(5) . .
C117 N21 C120 C121 -176.0(5) . .
C117 C118 C119 C120 -0.5(6) . .
C141 N19 C144 C143 2.9(6) . .
C141 N19 C144 C104 -177.4(5) . .
C141 C142 C143 C144 1.7(6) . .
C77 C76 C75 C74 -0.1(8) . .
C145 N1 C149 N3 179.8(4) . .
C145 N1 C149 C146 -0.6(5) . .
C145 N2 C146 C149 -1.5(5) . .
C145 N2 C146 C147 174.7(6) . .
C85 C86 C91 C90 179.0(5) . .
C85 C86 C87 C88 -178.2(5) . .
C85 C93 C94 C95 -178.2(6) . .
C85 C84 C83 C82 -179.6(5) . .
C107 C108 C109 C110 13.5(7) . .
C107 C108 C109 C117 -170.5(5) . .
C118 C117 C109 C110 -1.0(8) . .
C118 C117 C109 C108 -177.0(5) . .
C113 C114 C115 C110 -1.5(8) . .
C113 C116 O22 Zn2 174.3(3) . 1_665
C57 N15 C60 C59 2.2(6) . .
C57 N15 C60 C61 179.2(6) . .
C92 C89 C88 C87 -178.7(5) . .
C92 C89 C90 C91 179.6(5) . .
C69 N18 C72 C71 -0.3(7) . .
C69 N18 C72 C73 -177.3(6) . .
C143 C144 C104 C101 1.5(8) . .
C143 C144 C104 C105 175.9(5) . .
C143 C142 C141 N19 -0.1(6) . .
C143 C142 C141 C133 176.8(5) . .
C83 C84 C85 C86 -5.0(8) . .
C83 C84 C85 C93 176.3(6) . .
C133 C132 C131 C130 -178.5(5) . .
C133 C134 C139 C138 177.3(5) . .
C133 C134 C135 C136 -176.3(4) . .
C59 C60 C61 C62 -1.0(9) . .
C59 C60 C61 C69 178.5(6) . .
C136 C137 C138 C139 0.9(8) . .
C136 C137 C140 O17 12.4(6) . .
C136 C137 C140 O18 -168.7(5) . .
C150 N6 C151 N8 -179.6(5) . .
C150 N6 C151 C154 0.1(5) . .
C150 N7 C154 C153 -179.9(8) . .
C150 N7 C154 C151 -1.0(5) . .
C58 C57 C56 C96 -179.4(6) . .
C58 C57 C56 C53 -0.4(9) . .
C119 C120 C121 C122 0.4(8) . .
C119 C120 C121 C129 177.8(5) . .
C104 C144 C143 C142 177.3(5) . .
C104 C101 C102 C103 174.7(5) . .
C104 C101 C100 C99 -173.9(5) . .
C104 C105 C106 C107 179.9(5) . .
C50 C51 C52 C53 2.8(11) . .
C137 C136 C135 C134 -1.2(7) . .
C70 C69 C61 C60 176.6(6) . .
C70 C69 C61 C62 -3.9(9) . .
C109 C110 C111 C112 177.8(5) . .
C109 C110 C115 C114 -177.3(4) . .
C109 C108 C107 C106 -174.9(5) . .
C109 C117 C118 C119 -179.6(5) . .
C106 C105 C104 C144 171.9(5) . .
C106 C105 C104 C101 -13.6(7) . .
C73 C81 C82 C83 -179.9(5) . .
C73 C72 C71 C70 176.7(6) . .
C73 C74 C79 C78 176.0(5) . .
C73 C74 C75 C76 -176.2(5) . .
C121 C120 C119 C118 177.2(5) . .
C121 C122 C127 C126 175.9(4) . .
C121 C122 C123 C124 -177.4(5) . .
C121 C129 C130 C131 175.3(5) . .
C89 C88 C87 C86 -0.3(9) . .
C151 N6 C150 N7 -0.8(5) . .
C151 N8 C152 N9 -2.7(15) . .
C65 C66 C67 C62 -2.7(12) . .
C65 C64 C63 C62 2.4(16) . .
C97 C98 C103 C102 -176.8(4) . .
C97 C98 C99 C100 177.6(5) . .
C131 C132 C133 C134 7.7(8) . .
C131 C132 C133 C141 -175.7(5) . .
C130 C129 C121 C120 179.5(5) . .
C130 C129 C121 C122 -3.1(8) . .
C61 C60 C59 C58 -178.5(6) . .
C61 C62 C63 C64 176.7(8) . .
C61 C62 C67 C66 -176.7(6) . .
C61 C69 C70 C71 -179.4(6) . .
C56 C53 C54 C55 -177.0(6) . .
C56 C53 C52 C51 176.6(6) . .
C56 C57 C58 C59 -178.6(6) . .
C47 C48 C8 C5 5.5(15) . .
C47 C48 C8 C9 -176.4(10) . .
C47 C46 C45 N11 1.2(12) . .
C47 C46 C45 C37 -178.1(10) . .
C124 C125 C128 O23 -170.1(5) . .
C124 C125 C128 O24 12.4(6) . .
C124 C125 C126 C127 -2.4(8) . .
C102 C101 C104 C144 -54.8(7) . .
C102 C101 C104 C105 130.3(5) . .
C102 C101 C100 C99 2.1(8) . .
C80 C77 C76 C75 178.7(4) . .
C80 C77 C78 C79 -178.7(5) . .
C103 C98 C97 O19 166.0(4) . .
C103 C98 C97 O20 -10.2(7) . .
C103 C98 C99 C100 -1.7(7) . .
C146 N2 C145 N1 1.2(5) . .
C100 C101 C104 C144 120.9(5) . .
C100 C101 C104 C105 -54.0(7) . .
C100 C101 C102 C103 -1.3(8) . .
C91 C86 C85 C93 -67.4(7) . .
C91 C86 C85 C84 113.8(6) . .
C91 C86 C87 C88 -1.2(8) . .
C99 C98 C97 O19 -13.2(6) . .
C99 C98 C97 O20 170.5(5) . .
C99 C98 C103 C102 2.4(7) . .
N13 C21 C22 C23 -0.1(13) . .
N13 C21 C13 C14 177.7(10) . .
N13 C21 C13 C12 -10.7(17) . .
N13 C24 C23 C22 -1.7(11) . .
N13 C24 C25 C33 11.1(16) . .
N13 C24 C25 C26 -177.9(10) . .
C139 C134 C133 C132 70.4(6) . .
C139 C134 C133 C141 -106.5(5) . .
C139 C134 C135 C136 1.3(7) . .
C88 C89 C90 C91 -0.2(9) . .
C111 C110 C109 C108 54.2(7) . .
C111 C110 C109 C117 -122.2(5) . .
C111 C110 C115 C114 2.7(7) . .
C128 C125 C124 C123 176.6(5) . .
C128 C125 C126 C127 -178.4(4) . .
C138 C137 C140 O17 -168.5(4) . .
C138 C137 C140 O18 10.4(7) . .
C127 C122 C121 C120 -98.8(6) . .
C127 C122 C121 C129 83.6(6) . .
C127 C122 C123 C124 -0.5(9) . .
C90 C89 C88 C87 1.0(8) . .
C114 C113 C112 C111 0.8(9) . .
C114 C113 C116 O21 15.9(7) . .
C114 C113 C116 O22 -162.3(5) . .
C115 C110 C109 C108 -125.8(5) . .
C115 C110 C109 C117 57.8(7) . .
C115 C110 C111 C112 -2.2(8) . .
C76 C77 C80 O14 9.5(6) . .
C76 C77 C80 O13 -172.3(5) . .
C76 C77 C78 C79 1.1(9) . .
C112 C113 C114 C115 -0.3(8) . .
C112 C113 C116 O21 -166.5(5) . .
C112 C113 C116 O22 15.3(7) . .
C10 C9 N14 Zn7 170.0(6) . .
C10 C9 N14 C12 -5.7(11) . .
C10 C9 C8 C5 3.8(15) . .
C10 C9 C8 C48 -174.3(10) . .
C10 C11 C12 C13 -176.4(10) . .
C10 C11 C12 N14 3.4(14) . .
N11 C48 C8 C5 -175.5(9) . .
N11 C48 C8 C9 2.6(16) . .
N11 C45 C37 C38 177.5(9) . .
N11 C45 C37 C36 -1.7(16) . .
C154 N7 C150 N6 1.2(5) . .
C154 C153 N9 C152 -1.6(15) . .
C66 C65 C64 C63 -3.4(12) . .
C66 C65 C68 O11 -1.8(8) . .
C66 C65 C68 O12 178.2(7) . .
C33 N12 C36 C35 1.7(11) . .
C33 N12 C36 C37 -176.5(10) . .
C123 C122 C121 C120 78.0(6) . .
C123 C122 C121 C129 -99.5(6) . .
C123 C122 C127 C126 -1.0(7) . .
C64 C65 C66 C67 3.7(11) . .
C64 C65 C68 O11 174.4(7) . .
C64 C65 C68 O12 -5.7(10) . .
C135 C134 C133 C132 -112.0(5) . .
C135 C134 C133 C141 71.1(6) . .
C135 C134 C139 C138 -0.4(7) . .
C135 C136 C137 C138 0.1(7) . .
C135 C136 C137 C140 179.2(4) . .
C140 C137 C138 C139 -178.3(5) . .
C87 C86 C85 C93 109.5(6) . .
C87 C86 C85 C84 -69.3(7) . .
C87 C86 C91 C90 2.0(8) . .
C147 N4 C148 N3 -1.5(13) . .
C79 C74 C73 C81 68.3(7) . .
C79 C74 C73 C72 -109.5(7) . .
C79 C74 C75 C76 1.4(9) . .
C54 C53 C56 C96 74.7(8) . .
C54 C53 C56 C57 -104.3(7) . .
C54 C53 C52 C51 -4.6(10) . .
C51 C50 C49 O9 8.0(9) . .
C51 C50 C49 O10 -169.5(7) . .
C51 C50 C55 C54 -0.1(11) . .
C3 C2 C1 O1 -14.8(13) . .
C3 C2 C1 O2 164.1(10) . .
C3 C2 C7 C6 5.7(15) . .
C2 C3 C4 C5 7.4(15) . .
C75 C74 C73 C81 -114.2(6) . .
C75 C74 C73 C72 67.9(7) . .
C75 C74 C79 C78 -1.4(9) . .
C126 C125 C124 C123 0.8(8) . .
C126 C125 C128 O23 5.7(6) . .
C126 C125 C128 O24 -171.9(4) . .
C63 C62 C61 C60 100.8(8) . .
C63 C62 C61 C69 -78.8(9) . .
C63 C62 C67 C66 1.4(11) . .
N12 C33 C34 C35 7.9(12) . .
N12 C33 C25 C26 179.7(10) . .
N12 C33 C25 C24 -9.4(16) . .
N12 C36 C37 C38 179.2(9) . .
N12 C36 C37 C45 -1.6(16) . .
C28 C27 C26 C31 3.1(17) . .
C28 C27 C26 C25 -179.2(9) . .
C28 C29 C30 C31 -3.4(17) . .
C28 C29 C32 O5 5.4(12) . .
C28 C29 C32 O6 175.5(8) . .
C49 C50 C51 C52 -178.7(6) . .
C49 C50 C55 C54 178.3(7) . .
C148 N3 C149 N1 177.1(5) . .
C148 N3 C149 C146 -2.5(7) . .
C148 N4 C147 N5 178.2(7) . .
C148 N4 C147 C146 2.8(11) . .
C5 C6 C7 C2 -1.1(16) . .
C48 C47 C46 C45 -1.2(13) . .
C48 N11 C45 C46 -0.7(10) . .
C48 N11 C45 C37 178.6(9) . .
C21 N13 C24 C23 1.6(10) . .
C21 N13 C24 C25 177.5(10) . .
C21 C22 C23 C24 1.0(12) . .
C21 C13 C14 C15 107.9(11) . .
C21 C13 C14 C19 -68.5(13) . .
C21 C13 C12 C11 -175.5(11) . .
C21 C13 C12 N14 4.7(16) . .
C116 C113 C114 C115 177.3(5) . .
C116 C113 C112 C111 -176.8(5) . .
C9 C10 C11 C12 -6.7(13) . .
C9 N14 C12 C13 -178.5(9) . .
C9 N14 C12 C11 1.7(11) . .
C35 C36 C37 C38 1.2(14) . .
C35 C36 C37 C45 -179.7(10) . .
C68 C65 C66 C67 179.8(6) . .
C68 C65 C64 C63 -179.7(7) . .
C42 C41 C44 O3 177.0(10) . .
C42 C41 C44 O4 1.0(12) . .
C42 C41 C40 C39 -1.2(14) . .
C27 C28 C29 C30 2.2(14) . .
C27 C28 C29 C32 -178.1(8) . .
C27 C26 C25 C33 69.8(13) . .
C27 C26 C25 C24 -101.3(11) . .
C46 C47 C48 N11 0.7(13) . .
C46 C47 C48 C8 179.9(10) . .
C46 C45 C37 C38 -3.3(15) . .
C46 C45 C37 C36 177.6(10) . .
C52 C53 C56 C96 -106.6(7) . .
C52 C53 C56 C57 74.4(8) . .
C52 C53 C54 C55 4.2(11) . .
C22 C21 C13 C14 4.5(16) . .
C22 C21 C13 C12 176.1(9) . .
C78 C77 C80 O14 -170.7(5) . .
C78 C77 C80 O13 7.5(7) . .
C78 C77 C76 C75 -1.1(8) . .
C38 C39 C40 C41 0.9(15) . .
C41 C42 C43 C38 -1.4(17) . .
C31 C26 C25 C33 -112.7(12) . .
C31 C26 C25 C24 76.1(14) . .
C1 C2 C7 C6 177.0(9) . .
C152 N8 C151 N6 -179.0(6) . .
C152 N8 C151 C154 1.4(9) . .
C67 C62 C61 C60 -81.3(7) . .
C67 C62 C61 C69 99.1(7) . .
C67 C62 C63 C64 -1.3(14) . .
C29 C28 C27 C26 -2.0(16) . .
C34 C33 N12 Zn7 170.6(7) . .
C34 C33 N12 C36 -5.9(12) . .
C34 C33 C25 C26 9.7(15) . .
C34 C33 C25 C24 -179.4(10) . .
C34 C35 C36 N12 3.1(12) . .
C34 C35 C36 C37 -178.5(10) . .
C13 C21 C22 C23 174.5(10) . .
C55 C50 C51 C52 -0.3(10) . .
C55 C50 C49 O9 -170.4(6) . .
C55 C50 C49 O10 12.1(9) . .
C30 C31 C26 C27 -4.3(18) . .
C30 C31 C26 C25 178.1(10) . .
C30 C29 C32 O5 -174.9(10) . .
C30 C29 C32 O6 -4.7(13) . .
C15 C16 C17 C20 176.9(8) . .
C15 C16 C17 C18 4.1(13) . .
C43 C42 C41 C44 -174.5(8) . .
C43 C42 C41 C40 1.4(16) . .
C43 C38 C39 C40 -0.8(15) . .
C43 C38 C37 C45 -72.0(12) . .
C43 C38 C37 C36 107.2(10) . .
C11 C10 C9 N14 7.9(12) . .
C11 C10 C9 C8 -177.2(11) . .
C26 C31 C30 C29 5(2) . .
N14 C9 C8 C5 177.7(9) . .
N14 C9 C8 C48 -0.3(17) . .
C19 C18 C17 C20 179.8(10) . .
C19 C18 C17 C16 -7.9(16) . .
N9 C153 C154 N7 179.4(8) . .
N9 C153 C154 C151 0.7(12) . .
C14 C13 C12 C11 -3.7(16) . .
C14 C13 C12 N14 176.5(9) . .
C14 C15 C16 C17 0.3(14) . .
C14 C19 C18 C17 7.2(17) . .
C32 C29 C30 C31 176.9(9) . .
C39 C38 C43 C42 1.1(15) . .
C39 C38 C37 C45 104.2(11) . .
C39 C38 C37 C36 -76.6(12) . .
C44 C41 C40 C39 175.4(8) . .
C6 C5 C8 C48 58.6(13) . .
C6 C5 C8 C9 -119.6(10) . .
C6 C5 C4 C3 -3.2(15) . .
C24 N13 C21 C22 -1.0(11) . .
C24 N13 C21 C13 -175.3(10) . .
C8 C5 C6 C7 -175.6(9) . .
C8 C5 C4 C3 172.4(8) . .
C8 C9 N14 Zn7 -4.7(14) . .
C8 C9 N14 C12 179.6(10) . .
C12 C13 C14 C15 -64.1(13) . .
C12 C13 C14 C19 119.5(10) . .
C45 N11 C48 C47 0.1(11) . .
C45 N11 C48 C8 -179.1(10) . .
C4 C3 C2 C1 -179.7(8) . .
C4 C3 C2 C7 -8.8(15) . .
C4 C5 C6 C7 0.0(16) . .
C4 C5 C8 C48 -116.9(10) . .
C4 C5 C8 C9 64.9(13) . .
C16 C15 C14 C13 -177.6(8) . .
C16 C15 C14 C19 -1.2(14) . .
C36 C35 C34 C33 -6.3(12) . .
C23 C24 C25 C33 -173.7(9) . .
C23 C24 C25 C26 -2.7(15) . .
C37 C38 C43 C42 177.3(9) . .
C37 C38 C39 C40 -177.2(8) . .
C25 C33 N12 Zn7 -0.3(15) . .
C25 C33 N12 C36 -176.8(10) . .
C25 C33 C34 C35 179.5(9) . .
C25 C24 C23 C22 -177.8(10) . .
C18 C19 C14 C13 174.1(9) . .
C18 C19 C14 C15 -2.5(15) . .
C7 C2 C1 O1 173.6(9) . .
C7 C2 C1 O2 -7.5(13) . .
O21 C116 O22 Zn2 -3.9(6) . 1_665
C40 C41 C44 O3 0.8(11) . .
C40 C41 C44 O4 -175.2(7) . .

loop_
_platon_squeeze_void_nr
_platon_squeeze_void_average_x
_platon_squeeze_void_average_y
_platon_squeeze_void_average_z
_platon_squeeze_void_volume
_platon_squeeze_void_count_electrons
_platon_squeeze_void_content
1 0.364 -0.026 0.031 16108 5268 ' '
